data_7019179
loop_
_publ_author_name
'Kuramochi, Yusuke'
'Nakagawa, Tetsuya'
'Yokoo, Toshiaki'
'Yuasa, Junpei'
'Kawai, Tsuyoshi'
'Hasegawa, Yasuchika'

_publ_section_title
;
 Eu(iii) emission band changes caused by peripheral C-H/O hydrogen
 bonding.
;
_journal_issue 22
_journal_name_full 'Dalton transactions (Cambridge, England : 2003)'
_journal_page_first 6634
_journal_page_last 6640
_journal_paper_doi 10.1039/c2dt30538k
_journal_volume 41
_journal_year 2012
_chemical_formula_moiety 'C52 H34 Eu F18 O9 P3, C3 H6 O'
_chemical_formula_sum 'C55 H40 Eu F18 O10 P3'
_chemical_formula_weight 1447.77
_space_group_IT_number 14
_symmetry_cell_setting monoclinic
_symmetry_Int_Tables_number 14
_symmetry_space_group_name_Hall '-P 2yn'
_symmetry_space_group_name_H-M 'P 1 21/n 1'
_atom_sites_solution_hydrogens geom
_atom_sites_solution_primary direct
_atom_sites_solution_secondary difmap
_cell_angle_alpha 90.0000
_cell_angle_beta 96.6203(7)
_cell_angle_gamma 90.0000
_cell_formula_units_Z 4
_cell_length_a 13.2320(3)
_cell_length_b 21.8804(4)
_cell_length_c 20.1134(4)
_cell_measurement_reflns_used 69660
_cell_measurement_temperature 193
_cell_measurement_theta_max 27.44
_cell_measurement_theta_min 3.05
_cell_volume 5784.4(2)
_computing_cell_refinement 'RAPID AUTO'
_computing_data_collection 'RAPID AUTO (Rigaku, ????)'
_computing_data_reduction 'RAPID AUTO'
_computing_molecular_graphics 'CrystalStructure 4.0'
_computing_publication_material 'CrystalStructure 4.0 (Rigaku, 2010)'
_computing_structure_refinement 'SHELXL97 (Sheldrick, 2008)'
_computing_structure_solution 'SIR92 (Altomare, et al., 1994)'
_diffrn_ambient_temperature 193
_diffrn_detector_area_resol_mean 10.000
_diffrn_measured_fraction_theta_full 0.992
_diffrn_measured_fraction_theta_max 0.992
_diffrn_measurement_device_type 'Rigaku R-AXIS RAPID'
_diffrn_measurement_method \w
_diffrn_radiation_type 'Mo K\a'
_diffrn_radiation_wavelength 0.71075
_diffrn_reflns_av_R_equivalents 0.0355
_diffrn_reflns_limit_h_max 16
_diffrn_reflns_limit_h_min -17
_diffrn_reflns_limit_k_max 28
_diffrn_reflns_limit_k_min -28
_diffrn_reflns_limit_l_max 25
_diffrn_reflns_limit_l_min -26
_diffrn_reflns_number 86897
_diffrn_reflns_theta_full 27.44
_diffrn_reflns_theta_max 27.44
_diffrn_standards_number 0
_exptl_absorpt_coefficient_mu 1.279
_exptl_absorpt_correction_T_max 0.726
_exptl_absorpt_correction_T_min 0.574
_exptl_absorpt_correction_type multi-scan
_exptl_absorpt_process_details 'ABSCOR (Rigaku, 1995)'
_exptl_crystal_colour colorless
_exptl_crystal_density_diffrn 1.662
_exptl_crystal_density_method 'not measured'
_exptl_crystal_description block
_exptl_crystal_F_000 2880.00
_exptl_crystal_size_max 0.400
_exptl_crystal_size_mid 0.300
_exptl_crystal_size_min 0.250
_refine_diff_density_max 0.550
_refine_diff_density_min -0.760
_refine_ls_extinction_coef 0.00063(5)
_refine_ls_extinction_method SHELXL
_refine_ls_goodness_of_fit_ref 1.070
_refine_ls_hydrogen_treatment constr
_refine_ls_number_parameters 977
_refine_ls_number_reflns 13106
_refine_ls_number_restraints 0
_refine_ls_R_factor_gt 0.0238
_refine_ls_shift/su_max 0.001
_refine_ls_structure_factor_coef Fsqd
_refine_ls_weighting_details 'w = 1/[\s^2^(Fo^2^)+(0.0214P)^2^+4.8875P] where P=(Fo^2^+2Fc^2^)/3'
_refine_ls_weighting_scheme calc
_refine_ls_wR_factor_ref 0.0577
_reflns_number_gt 11975
_reflns_number_total 13106
_reflns_threshold_expression F^2^>2.0\s(F^2^)
_cod_data_source_file c2dt30538k.txt
_cod_data_source_block crystal2
_cod_original_cell_volume 5784.42(19)
_cod_database_code 7019179

loop_
_symmetry_equiv_pos_site_id
_symmetry_equiv_pos_as_xyz
1 +X,+Y,+Z
2 1/2-X,1/2+Y,1/2-Z
3 -X,-Y,-Z
4 1/2+X,1/2-Y,1/2+Z

loop_
_atom_site_label
_atom_site_type_symbol
_atom_site_fract_x
_atom_site_fract_y
_atom_site_fract_z
_atom_site_U_iso_or_equiv
_atom_site_adp_type
_atom_site_occupancy
_atom_site_symmetry_multiplicity
_atom_site_calc_flag
_atom_site_refinement_flags
_atom_site_disorder_assembly
_atom_site_disorder_group
Eu(1) Eu 0.595364(7) 0.700084(4) 0.320303(4) 0.02166(4) Uani 1.0 1 d . . .
P(1) P 0.50210(4) 0.81340(2) 0.43339(2) 0.02295(10) Uani 1.0 1 d . . .
P(2) P 0.44160(4) 0.68712(2) 0.46565(2) 0.02108(9) Uani 1.0 1 d . . .
P(3) P 0.33762(4) 0.75025(2) 0.34420(2) 0.02250(10) Uani 1.0 1 d . . .
F(1A) F 0.8516(6) 0.9156(3) 0.3348(3) 0.097(4) Uani 0.661(18) 1 d P A 1
F(2A) F 0.8167(5) 0.8668(4) 0.4182(3) 0.087(4) Uani 0.661(18) 1 d P A 1
F(3A) F 0.9243(3) 0.8325(3) 0.3598(4) 0.089(4) Uani 0.661(18) 1 d P A 1
F(4) F 0.49456(11) 0.83590(7) 0.12701(7) 0.0490(4) Uani 1.0 1 d . . .
F(5) F 0.64859(13) 0.84687(11) 0.10825(8) 0.0794(7) Uani 1.0 1 d . . .
F(6) F 0.57552(17) 0.91643(8) 0.16064(10) 0.0826(7) Uani 1.0 1 d . . .
F(7) F 0.87782(13) 0.63263(9) 0.18169(11) 0.0762(6) Uani 1.0 1 d . . .
F(8) F 0.85682(14) 0.55315(9) 0.23668(10) 0.0768(6) Uani 1.0 1 d . . .
F(9) F 0.80221(13) 0.55627(12) 0.13300(10) 0.0940(8) Uani 1.0 1 d . . .
F(10) F 0.45579(12) 0.51447(7) 0.13332(9) 0.0637(5) Uani 1.0 1 d . . .
F(11) F 0.38971(13) 0.60014(9) 0.10167(10) 0.0715(5) Uani 1.0 1 d . . .
F(12) F 0.36213(13) 0.56284(8) 0.19544(10) 0.0735(6) Uani 1.0 1 d . . .
F(13) F 0.81341(12) 0.62250(8) 0.53973(7) 0.0559(4) Uani 1.0 1 d . . .
F(14) F 0.90701(13) 0.67125(9) 0.47787(9) 0.0721(6) Uani 1.0 1 d . . .
F(15) F 0.91623(12) 0.57341(9) 0.48479(9) 0.0675(5) Uani 1.0 1 d . . .
F(16A) F 0.6747(4) 0.44314(19) 0.3474(5) 0.097(3) Uani 0.575(11) 1 d P B 1
F(17A) F 0.5389(8) 0.4770(3) 0.2996(4) 0.114(5) Uani 0.575(11) 1 d P B 1
F(18A) F 0.5574(6) 0.4655(2) 0.4024(3) 0.087(3) Uani 0.575(11) 1 d P B 1
F(16B) F 0.6423(9) 0.4650(3) 0.2917(5) 0.096(4) Uani 0.425(11) 1 d P B 2
F(17B) F 0.5092(6) 0.4789(4) 0.3338(8) 0.106(6) Uani 0.425(11) 1 d P B 2
F(18B) F 0.6382(11) 0.4445(3) 0.3919(5) 0.118(6) Uani 0.425(11) 1 d P B 2
F(1B) F 0.7987(10) 0.9123(7) 0.3793(9) 0.136(11) Uani 0.339(18) 1 d P A 2
F(2B) F 0.8731(10) 0.8333(5) 0.4117(6) 0.095(8) Uani 0.339(18) 1 d P A 2
F(3B) F 0.9083(10) 0.8760(9) 0.3277(5) 0.113(10) Uani 0.339(18) 1 d P A 2
O(1) O 0.55633(11) 0.79760(6) 0.37430(7) 0.0262(3) Uani 1.0 1 d . . .
O(2) O 0.53574(10) 0.67449(6) 0.43309(6) 0.0251(3) Uani 1.0 1 d . . .
O(3) O 0.41257(10) 0.71451(6) 0.30941(7) 0.0268(3) Uani 1.0 1 d . . .
O(4) O 0.74162(11) 0.77107(6) 0.33464(7) 0.0302(3) Uani 1.0 1 d . . .
O(5) O 0.58360(11) 0.77300(6) 0.22800(7) 0.0296(3) Uani 1.0 1 d . . .
O(6) O 0.71745(11) 0.65637(7) 0.24886(7) 0.0325(4) Uani 1.0 1 d . . .
O(7) O 0.50360(11) 0.64987(6) 0.22178(7) 0.0300(3) Uani 1.0 1 d . . .
O(8) O 0.73500(11) 0.66556(6) 0.39974(7) 0.0302(3) Uani 1.0 1 d . . .
O(9) O 0.58697(11) 0.58918(6) 0.33250(7) 0.0296(3) Uani 1.0 1 d . . .
O(10) O 0.20610(16) 0.81700(11) 0.51012(13) 0.0709(7) Uani 1.0 1 d . . .
C(1) C 0.39029(14) 0.76125(8) 0.43293(9) 0.0218(4) Uani 1.0 1 d . . .
C(2) C 0.45611(16) 0.89077(8) 0.42999(10) 0.0282(4) Uani 1.0 1 d . . .
C(3) C 0.49238(17) 0.93000(10) 0.38323(12) 0.0357(5) Uani 1.0 1 d . . .
C(4) C 0.4599(2) 0.99077(11) 0.38079(15) 0.0475(7) Uani 1.0 1 d . . .
C(5) C 0.3941(2) 1.01209(11) 0.42361(15) 0.0492(7) Uani 1.0 1 d . . .
C(6) C 0.3592(2) 0.97354(11) 0.47004(14) 0.0439(6) Uani 1.0 1 d . . .
C(7) C 0.38900(18) 0.91271(10) 0.47347(11) 0.0350(5) Uani 1.0 1 d . . .
C(8) C 0.58469(16) 0.80630(8) 0.51060(10) 0.0271(4) Uani 1.0 1 d . . .
C(9) C 0.68191(17) 0.78210(10) 0.50793(11) 0.0333(5) Uani 1.0 1 d . . .
C(10) C 0.74884(19) 0.77784(12) 0.56611(13) 0.0423(6) Uani 1.0 1 d . . .
C(11) C 0.7196(2) 0.79658(12) 0.62678(12) 0.0448(6) Uani 1.0 1 d . . .
C(12) C 0.6229(2) 0.81976(11) 0.62978(11) 0.0405(6) Uani 1.0 1 d . . .
C(13) C 0.55596(19) 0.82514(9) 0.57215(10) 0.0328(5) Uani 1.0 1 d . . .
C(14) C 0.46282(15) 0.69250(8) 0.55534(9) 0.0253(4) Uani 1.0 1 d . . .
C(15) C 0.55165(18) 0.66684(10) 0.58747(11) 0.0346(5) Uani 1.0 1 d . . .
C(16) C 0.5676(3) 0.66668(12) 0.65706(13) 0.0474(7) Uani 1.0 1 d . . .
C(17) C 0.4962(3) 0.69126(13) 0.69390(12) 0.0533(8) Uani 1.0 1 d . . .
C(18) C 0.4079(3) 0.71677(13) 0.66238(12) 0.0464(7) Uani 1.0 1 d . . .
C(19) C 0.39051(18) 0.71745(10) 0.59295(11) 0.0336(5) Uani 1.0 1 d . . .
C(20) C 0.34824(15) 0.62748(8) 0.45013(9) 0.0247(4) Uani 1.0 1 d . . .
C(21) C 0.37719(19) 0.57519(10) 0.41837(11) 0.0352(5) Uani 1.0 1 d . . .
C(22) C 0.3106(3) 0.52580(11) 0.40994(14) 0.0475(7) Uani 1.0 1 d . . .
C(23) C 0.2158(3) 0.52950(11) 0.43175(13) 0.0473(7) Uani 1.0 1 d . . .
C(24) C 0.18680(19) 0.58141(12) 0.46350(11) 0.0405(6) Uani 1.0 1 d . . .
C(25) C 0.25300(17) 0.63046(10) 0.47349(10) 0.0319(5) Uani 1.0 1 d . . .
C(26) C 0.21746(16) 0.71046(9) 0.33888(10) 0.0299(5) Uani 1.0 1 d . . .
C(27) C 0.2114(2) 0.65422(11) 0.30605(11) 0.0395(6) Uani 1.0 1 d . . .
C(28) C 0.1196(3) 0.62258(15) 0.29923(13) 0.0592(9) Uani 1.0 1 d . . .
C(29) C 0.0351(3) 0.64656(17) 0.32372(15) 0.0658(10) Uani 1.0 1 d . . .
C(30) C 0.0402(2) 0.70233(16) 0.35529(17) 0.0611(9) Uani 1.0 1 d . . .
C(31) C 0.13151(19) 0.73443(13) 0.36305(14) 0.0458(6) Uani 1.0 1 d . . .
C(32) C 0.31126(15) 0.82438(9) 0.30774(9) 0.0259(4) Uani 1.0 1 d . . .
C(33) C 0.35141(17) 0.83856(10) 0.24879(11) 0.0320(5) Uani 1.0 1 d . . .
C(34) C 0.3307(2) 0.89538(11) 0.21907(12) 0.0428(6) Uani 1.0 1 d . . .
C(35) C 0.2707(2) 0.93685(11) 0.24774(13) 0.0458(6) Uani 1.0 1 d . . .
C(36) C 0.2298(2) 0.92260(11) 0.30608(13) 0.0437(6) Uani 1.0 1 d . . .
C(37) C 0.25015(18) 0.86670(10) 0.33628(11) 0.0345(5) Uani 1.0 1 d . . .
C(38) C 0.83530(19) 0.86126(11) 0.35752(12) 0.0417(6) Uani 1.0 1 d . . .
C(39) C 0.75198(15) 0.82433(9) 0.31518(10) 0.0291(4) Uani 1.0 1 d . . .
C(40) C 0.69898(18) 0.85400(10) 0.26043(11) 0.0353(5) Uani 1.0 1 d . . .
C(41) C 0.62326(16) 0.82402(9) 0.21953(10) 0.0292(4) Uani 1.0 1 d . . .
C(42) C 0.58454(19) 0.85649(12) 0.15369(12) 0.0430(6) Uani 1.0 1 d . . .
C(43) C 0.81156(18) 0.58899(13) 0.18870(13) 0.0450(6) Uani 1.0 1 d . . .
C(44) C 0.71005(16) 0.61307(10) 0.20805(10) 0.0315(5) Uani 1.0 1 d . . .
C(45) C 0.62266(17) 0.58343(10) 0.17943(11) 0.0331(5) Uani 1.0 1 d . . .
C(46) C 0.52598(16) 0.60438(9) 0.18953(10) 0.0289(4) Uani 1.0 1 d . . .
C(47) C 0.43344(18) 0.56978(11) 0.15522(13) 0.0412(6) Uani 1.0 1 d . . .
C(48) C 0.85224(18) 0.62083(12) 0.48132(13) 0.0446(6) Uani 1.0 1 d . . .
C(49) C 0.76642(16) 0.61565(10) 0.42319(10) 0.0328(5) Uani 1.0 1 d . . .
C(50) C 0.73007(19) 0.55753(11) 0.40619(13) 0.0426(6) Uani 1.0 1 d . . .
C(51) C 0.64221(17) 0.54928(9) 0.36223(10) 0.0316(5) Uani 1.0 1 d . . .
C(52) C 0.6047(3) 0.48318(10) 0.34923(14) 0.0468(6) Uani 1.0 1 d . . .
C(53) C 0.1205(2) 0.83498(13) 0.51502(13) 0.0461(6) Uani 1.0 1 d . . .
C(54) C 0.0448(3) 0.79441(14) 0.54190(19) 0.0690(9) Uani 1.0 1 d . . .
C(55) C 0.0885(3) 0.89760(13) 0.49302(15) 0.0552(7) Uani 1.0 1 d . . .
H(1) H 0.3402 0.7779 0.4577 0.0328 Uiso 1.0 1 calc R . .
H(2) H 0.5383 0.9138 0.3518 0.0314 Uiso 1.0 1 calc R . .
H(3) H 0.4823 1.0145 0.3489 0.0514 Uiso 1.0 1 calc R . .
H(4) H 0.3716 1.0529 0.4207 0.0595 Uiso 1.0 1 calc R . .
H(5) H 0.3136 0.9867 0.4970 0.0477 Uiso 1.0 1 calc R . .
H(6) H 0.3624 0.8862 0.5055 0.0419 Uiso 1.0 1 calc R . .
H(7) H 0.7020 0.7691 0.4659 0.0252 Uiso 1.0 1 calc R . .
H(8) H 0.8099 0.7608 0.5643 0.0427 Uiso 1.0 1 calc R . .
H(9) H 0.7647 0.7930 0.6656 0.0420 Uiso 1.0 1 calc R . .
H(10) H 0.6031 0.8324 0.6703 0.0458 Uiso 1.0 1 calc R . .
H(11) H 0.4947 0.8418 0.5743 0.0380 Uiso 1.0 1 calc R . .
H(12) H 0.6007 0.6496 0.5623 0.0327 Uiso 1.0 1 calc R . .
H(13) H 0.6270 0.6496 0.6781 0.0533 Uiso 1.0 1 calc R . .
H(14) H 0.5074 0.6911 0.7428 0.0711 Uiso 1.0 1 calc R . .
H(15) H 0.3604 0.7353 0.6857 0.0518 Uiso 1.0 1 calc R . .
H(16) H 0.3293 0.7349 0.5713 0.0356 Uiso 1.0 1 calc R . .
H(17) H 0.4407 0.5732 0.4022 0.0398 Uiso 1.0 1 calc R . .
H(18) H 0.3336 0.4902 0.3902 0.0633 Uiso 1.0 1 calc R . .
H(19) H 0.1699 0.4963 0.4242 0.0556 Uiso 1.0 1 calc R . .
H(20) H 0.1246 0.5847 0.4779 0.0510 Uiso 1.0 1 calc R . .
H(21) H 0.2310 0.6646 0.4939 0.0343 Uiso 1.0 1 calc R . .
H(22) H 0.2676 0.6397 0.2896 0.0263 Uiso 1.0 1 calc R . .
H(23) H 0.1188 0.5869 0.2780 0.0627 Uiso 1.0 1 calc R . .
H(24) H -0.0272 0.6240 0.3159 0.0910 Uiso 1.0 1 calc R . .
H(25) H -0.0173 0.7210 0.3732 0.0832 Uiso 1.0 1 calc R . .
H(26) H 0.1323 0.7708 0.3834 0.0484 Uiso 1.0 1 calc R . .
H(27) H 0.3921 0.8118 0.2316 0.0294 Uiso 1.0 1 calc R . .
H(28) H 0.3580 0.9047 0.1778 0.0531 Uiso 1.0 1 calc R . .
H(29) H 0.2553 0.9750 0.2292 0.0604 Uiso 1.0 1 calc R . .
H(30) H 0.1909 0.9505 0.3268 0.0537 Uiso 1.0 1 calc R . .
H(31) H 0.2240 0.8586 0.3781 0.0330 Uiso 1.0 1 calc R . .
H(32) H 0.7177 0.8912 0.2493 0.0412 Uiso 1.0 1 calc R . .
H(33) H 0.6286 0.5492 0.1538 0.0387 Uiso 1.0 1 calc R . .
H(34) H 0.7608 0.5253 0.4255 0.0551 Uiso 1.0 1 calc R . .
H(35) H 0.0595 0.7518 0.5317 0.0827 Uiso 1.0 1 calc R . .
H(36) H -0.0237 0.8050 0.5212 0.0827 Uiso 1.0 1 calc R . .
H(37) H 0.0485 0.7997 0.5905 0.0827 Uiso 1.0 1 calc R . .
H(38) H 0.0425 0.8952 0.4513 0.0662 Uiso 1.0 1 calc R . .
H(39) H 0.1485 0.9217 0.4856 0.0662 Uiso 1.0 1 calc R . .
H(40) H 0.0532 0.9171 0.5277 0.0662 Uiso 1.0 1 calc R . .

loop_
_atom_site_aniso_label
_atom_site_aniso_U_11
_atom_site_aniso_U_22
_atom_site_aniso_U_33
_atom_site_aniso_U_12
_atom_site_aniso_U_13
_atom_site_aniso_U_23
Eu(1) 0.02582(6) 0.01876(5) 0.02054(5) -0.00069(3) 0.00325(3) -0.00104(3)
P(1) 0.0297(3) 0.0185(3) 0.0214(3) -0.00443(18) 0.00645(19) -0.00217(17)
P(2) 0.0261(3) 0.0181(2) 0.0193(3) -0.00228(17) 0.00406(18) 0.00012(16)
P(3) 0.0254(3) 0.0211(3) 0.0210(3) -0.00044(18) 0.00280(18) 0.00061(17)
F(1A) 0.122(6) 0.053(3) 0.100(5) -0.058(4) -0.047(4) 0.027(3)
F(2A) 0.095(5) 0.123(7) 0.045(3) -0.064(5) 0.022(3) -0.039(4)
F(3A) 0.0338(19) 0.105(4) 0.123(7) -0.001(2) -0.014(3) -0.045(5)
F(4) 0.0450(8) 0.0665(10) 0.0337(7) -0.0006(7) -0.0029(6) 0.0125(7)
F(5) 0.0575(11) 0.1451(19) 0.0389(9) -0.0002(11) 0.0187(8) 0.0345(10)
F(6) 0.1175(17) 0.0420(10) 0.0786(13) -0.0043(10) -0.0303(12) 0.0260(9)
F(7) 0.0467(10) 0.0831(14) 0.1060(16) -0.0086(9) 0.0390(10) -0.0077(11)
F(8) 0.0559(11) 0.0844(14) 0.0911(14) 0.0308(10) 0.0119(10) 0.0110(11)
F(9) 0.0430(10) 0.156(2) 0.0839(14) 0.0120(11) 0.0134(9) -0.0771(14)
F(10) 0.0493(9) 0.0443(9) 0.0989(13) -0.0105(7) 0.0154(9) -0.0420(9)
F(11) 0.0504(10) 0.0765(12) 0.0803(13) -0.0094(9) -0.0240(9) -0.0059(10)
F(12) 0.0598(11) 0.0674(11) 0.1020(14) -0.0353(9) 0.0468(10) -0.0414(10)
F(13) 0.0543(9) 0.0736(11) 0.0370(8) -0.0083(8) -0.0072(7) 0.0081(7)
F(14) 0.0567(10) 0.0766(12) 0.0757(12) -0.0342(9) -0.0237(9) 0.0365(10)
F(15) 0.0386(9) 0.0786(12) 0.0821(12) 0.0143(8) -0.0070(8) 0.0212(10)
F(16A) 0.082(3) 0.035(3) 0.177(9) 0.0179(19) 0.027(5) -0.031(4)
F(17A) 0.175(11) 0.034(3) 0.108(5) -0.026(5) -0.083(6) 0.010(3)
F(18A) 0.127(5) 0.037(3) 0.106(4) -0.027(3) 0.056(4) -0.000(2)
F(16B) 0.159(8) 0.045(4) 0.093(6) -0.010(4) 0.053(6) -0.034(4)
F(17B) 0.045(3) 0.036(3) 0.237(17) -0.010(3) 0.011(6) -0.043(7)
F(18B) 0.209(15) 0.028(3) 0.096(6) -0.025(6) -0.076(7) 0.028(4)
F(1B) 0.114(9) 0.097(11) 0.178(19) 0.034(8) -0.064(11) -0.103(13)
F(2B) 0.116(12) 0.074(7) 0.078(9) -0.049(7) -0.064(9) 0.030(6)
F(3B) 0.090(10) 0.18(2) 0.075(6) -0.104(13) 0.036(6) -0.036(10)
O(1) 0.0344(8) 0.0222(7) 0.0233(7) -0.0048(6) 0.0084(6) -0.0017(5)
O(2) 0.0275(7) 0.0227(7) 0.0259(7) 0.0001(6) 0.0061(6) 0.0006(5)
O(3) 0.0312(8) 0.0251(7) 0.0239(7) 0.0017(6) 0.0022(6) -0.0039(6)
O(4) 0.0298(8) 0.0282(8) 0.0325(8) -0.0027(6) 0.0026(6) 0.0024(6)
O(5) 0.0327(8) 0.0302(8) 0.0260(7) -0.0046(6) 0.0037(6) 0.0020(6)
O(6) 0.0305(8) 0.0362(8) 0.0318(8) -0.0041(6) 0.0073(6) -0.0076(6)
O(7) 0.0327(8) 0.0257(7) 0.0316(8) 0.0019(6) 0.0038(6) -0.0078(6)
O(8) 0.0311(8) 0.0292(8) 0.0302(8) 0.0003(6) 0.0033(6) 0.0049(6)
O(9) 0.0377(8) 0.0227(7) 0.0286(7) 0.0011(6) 0.0056(6) -0.0007(6)
O(10) 0.0506(13) 0.0699(14) 0.0985(18) 0.0098(11) 0.0350(12) 0.0080(13)
C(1) 0.0271(10) 0.0180(8) 0.0207(9) -0.0018(7) 0.0049(7) -0.0003(7)
C(2) 0.0358(11) 0.0182(9) 0.0307(10) -0.0053(8) 0.0037(9) -0.0033(8)
C(3) 0.0361(12) 0.0287(11) 0.0427(13) -0.0067(9) 0.0064(10) 0.0055(9)
C(4) 0.0479(15) 0.0284(12) 0.0653(17) -0.0105(11) 0.0024(13) 0.0145(12)
C(5) 0.0477(15) 0.0202(11) 0.0781(19) -0.0032(10) 0.0002(13) -0.0031(11)
C(6) 0.0456(14) 0.0306(12) 0.0559(16) 0.0014(10) 0.0077(12) -0.0136(11)
C(7) 0.0430(13) 0.0264(11) 0.0369(12) -0.0021(9) 0.0099(10) -0.0053(9)
C(8) 0.0352(11) 0.0220(9) 0.0238(10) -0.0103(8) 0.0026(8) -0.0019(7)
C(9) 0.0335(11) 0.0370(12) 0.0298(11) -0.0103(9) 0.0051(9) -0.0025(9)
C(10) 0.0333(13) 0.0488(14) 0.0434(14) -0.0094(11) -0.0014(10) 0.0025(11)
C(11) 0.0539(16) 0.0463(14) 0.0311(12) -0.0166(12) -0.0079(11) 0.0013(10)
C(12) 0.0619(17) 0.0340(12) 0.0254(11) -0.0112(11) 0.0040(11) -0.0058(9)
C(13) 0.0464(14) 0.0241(10) 0.0282(11) -0.0067(10) 0.0063(9) -0.0052(8)
C(14) 0.0326(11) 0.0221(9) 0.0214(9) -0.0075(8) 0.0036(8) 0.0018(7)
C(15) 0.0393(12) 0.0297(11) 0.0331(12) -0.0047(9) -0.0022(10) 0.0050(9)
C(16) 0.0566(16) 0.0461(14) 0.0352(13) -0.0113(12) -0.0133(12) 0.0111(11)
C(17) 0.077(2) 0.0597(17) 0.0214(12) -0.0248(15) -0.0027(12) 0.0061(11)
C(18) 0.0636(18) 0.0507(15) 0.0275(12) -0.0180(13) 0.0165(12) -0.0068(10)
C(19) 0.0413(13) 0.0346(11) 0.0257(11) -0.0077(10) 0.0075(9) -0.0020(9)
C(20) 0.0312(10) 0.0223(9) 0.0203(9) -0.0047(8) 0.0013(8) 0.0027(7)
C(21) 0.0404(13) 0.0267(11) 0.0383(12) -0.0034(9) 0.0034(10) -0.0056(9)
C(22) 0.0605(17) 0.0263(12) 0.0537(16) -0.0096(11) -0.0024(13) -0.0086(11)
C(23) 0.0595(17) 0.0362(13) 0.0429(14) -0.0248(12) -0.0076(12) 0.0077(11)
C(24) 0.0393(13) 0.0521(15) 0.0300(11) -0.0183(11) 0.0034(10) 0.0084(10)
C(25) 0.0355(12) 0.0356(12) 0.0254(10) -0.0071(9) 0.0067(9) 0.0005(9)
C(26) 0.0294(11) 0.0323(11) 0.0266(10) -0.0062(8) -0.0026(8) 0.0089(8)
C(27) 0.0533(15) 0.0394(13) 0.0243(11) -0.0156(11) -0.0029(10) 0.0035(9)
C(28) 0.084(3) 0.0598(18) 0.0298(13) -0.0426(17) -0.0115(13) 0.0066(12)
C(29) 0.0511(18) 0.092(3) 0.0494(17) -0.0388(18) -0.0148(14) 0.0264(16)
C(30) 0.0307(14) 0.080(3) 0.072(2) -0.0092(14) -0.0004(13) 0.0324(17)
C(31) 0.0354(13) 0.0463(15) 0.0554(16) -0.0012(11) 0.0044(11) 0.0131(12)
C(32) 0.0292(10) 0.0234(9) 0.0249(10) -0.0004(8) 0.0024(8) 0.0020(7)
C(33) 0.0363(12) 0.0311(11) 0.0290(11) 0.0014(9) 0.0055(9) 0.0038(9)
C(34) 0.0544(15) 0.0402(13) 0.0342(12) -0.0007(11) 0.0062(11) 0.0136(10)
C(35) 0.0595(16) 0.0290(12) 0.0470(14) 0.0044(11) -0.0014(12) 0.0119(10)
C(36) 0.0491(15) 0.0298(12) 0.0522(15) 0.0110(11) 0.0060(12) 0.0011(10)
C(37) 0.0411(13) 0.0286(11) 0.0353(12) 0.0054(9) 0.0103(10) 0.0017(9)
C(38) 0.0422(14) 0.0419(13) 0.0402(13) -0.0146(11) 0.0008(11) 0.0013(10)
C(39) 0.0261(10) 0.0314(11) 0.0307(11) -0.0054(8) 0.0077(8) -0.0018(8)
C(40) 0.0420(13) 0.0296(11) 0.0347(12) -0.0092(10) 0.0066(10) 0.0068(9)
C(41) 0.0322(11) 0.0318(11) 0.0248(10) 0.0001(9) 0.0086(8) 0.0049(8)
C(42) 0.0456(14) 0.0484(14) 0.0348(12) -0.0048(11) 0.0043(10) 0.0131(10)
C(43) 0.0353(13) 0.0584(16) 0.0422(14) 0.0031(12) 0.0079(10) -0.0136(12)
C(44) 0.0327(11) 0.0343(11) 0.0288(11) 0.0016(9) 0.0092(9) -0.0031(8)
C(45) 0.0340(11) 0.0321(11) 0.0342(11) 0.0010(9) 0.0089(9) -0.0109(9)
C(46) 0.0328(11) 0.0262(10) 0.0283(10) -0.0034(8) 0.0064(8) -0.0032(8)
C(47) 0.0380(13) 0.0339(12) 0.0533(15) -0.0070(10) 0.0119(11) -0.0170(11)
C(48) 0.0341(12) 0.0467(14) 0.0512(15) -0.0060(11) -0.0034(11) 0.0201(12)
C(49) 0.0283(11) 0.0396(12) 0.0309(11) 0.0010(9) 0.0055(9) 0.0097(9)
C(50) 0.0458(14) 0.0307(12) 0.0494(14) 0.0056(10) -0.0022(11) 0.0124(10)
C(51) 0.0421(12) 0.0238(10) 0.0308(11) 0.0017(9) 0.0120(9) 0.0011(8)
C(52) 0.0626(18) 0.0249(11) 0.0527(16) 0.0035(11) 0.0056(13) -0.0011(10)
C(53) 0.0450(15) 0.0530(15) 0.0417(14) -0.0041(12) 0.0112(11) -0.0053(11)
C(54) 0.0563(19) 0.0592(19) 0.097(3) -0.0078(15) 0.0324(18) 0.0022(17)
C(55) 0.0512(16) 0.0602(18) 0.0537(16) 0.0007(14) 0.0041(13) 0.0039(13)

loop_
_atom_type_symbol
_atom_type_description
_atom_type_scat_dispersion_real
_atom_type_scat_dispersion_imag
_atom_type_scat_source
C C 0.0033 0.0016
;
International Tables for Crystallography
(1992, Vol. C, Tables 4.2.6.8 and 6.1.1.4)
;
H H 0.0000 0.0000
;
International Tables for Crystallography
(1992, Vol. C, Table 6.1.1.4)
;
Eu Eu -0.1578 3.6682
;
International Tables for Crystallography
(1992, Vol. C, Tables 4.2.6.8 and 6.1.1.4)
;
F F 0.0171 0.0103
;
International Tables for Crystallography
(1992, Vol. C, Tables 4.2.6.8 and 6.1.1.4)
;
O O 0.0106 0.0060
;
International Tables for Crystallography
(1992, Vol. C, Tables 4.2.6.8 and 6.1.1.4)
;
P P 0.1023 0.0942
;
International Tables for Crystallography
(1992, Vol. C, Tables 4.2.6.8 and 6.1.1.4)
;

loop_
_geom_angle_atom_site_label_1
_geom_angle_atom_site_label_2
_geom_angle_atom_site_label_3
_geom_angle
_geom_angle_publ_flag
O(1) Eu(1) O(2) 72.38(5) yes
O(1) Eu(1) O(3) 70.79(5) yes
O(1) Eu(1) O(4) 66.89(5) yes
O(1) Eu(1) O(5) 76.82(5) yes
O(1) Eu(1) O(6) 140.45(5) yes
O(1) Eu(1) O(7) 129.03(5) yes
O(1) Eu(1) O(8) 99.29(5) yes
O(1) Eu(1) O(9) 142.93(5) yes
O(2) Eu(1) O(3) 72.60(5) yes
O(2) Eu(1) O(4) 110.65(5) yes
O(2) Eu(1) O(5) 145.29(5) yes
O(2) Eu(1) O(6) 136.20(5) yes
O(2) Eu(1) O(7) 116.37(5) yes
O(2) Eu(1) O(8) 68.58(5) yes
O(2) Eu(1) O(9) 70.73(5) yes
O(3) Eu(1) O(4) 133.49(5) yes
O(3) Eu(1) O(5) 82.56(5) yes
O(3) Eu(1) O(6) 135.17(5) yes
O(3) Eu(1) O(7) 65.84(5) yes
O(3) Eu(1) O(8) 141.10(5) yes
O(3) Eu(1) O(9) 94.70(5) yes
O(4) Eu(1) O(5) 70.02(5) yes
O(4) Eu(1) O(6) 75.87(5) yes
O(4) Eu(1) O(7) 132.96(5) yes
O(4) Eu(1) O(8) 65.88(5) yes
O(4) Eu(1) O(9) 131.03(5) yes
O(5) Eu(1) O(6) 78.43(5) yes
O(5) Eu(1) O(7) 72.35(5) yes
O(5) Eu(1) O(8) 133.12(5) yes
O(5) Eu(1) O(9) 136.60(5) yes
O(6) Eu(1) O(7) 69.78(5) yes
O(6) Eu(1) O(8) 76.29(5) yes
O(6) Eu(1) O(9) 73.42(5) yes
O(7) Eu(1) O(8) 131.35(5) yes
O(7) Eu(1) O(9) 67.25(5) yes
O(8) Eu(1) O(9) 70.35(5) yes
O(1) P(1) C(1) 107.86(8) yes
O(1) P(1) C(2) 112.22(9) yes
O(1) P(1) C(8) 111.47(10) yes
C(1) P(1) C(2) 108.10(9) yes
C(1) P(1) C(8) 110.70(9) yes
C(2) P(1) C(8) 106.46(9) yes
O(2) P(2) C(1) 107.20(9) yes
O(2) P(2) C(14) 114.16(9) yes
O(2) P(2) C(20) 112.28(9) yes
C(1) P(2) C(14) 107.95(9) yes
C(1) P(2) C(20) 110.96(9) yes
C(14) P(2) C(20) 104.26(9) yes
O(3) P(3) C(1) 108.75(8) yes
O(3) P(3) C(26) 110.27(9) yes
O(3) P(3) C(32) 112.84(9) yes
C(1) P(3) C(26) 110.50(9) yes
C(1) P(3) C(32) 108.00(9) yes
C(26) P(3) C(32) 106.43(10) yes
Eu(1) O(1) P(1) 133.65(8) yes
Eu(1) O(2) P(2) 134.98(7) yes
Eu(1) O(3) P(3) 137.15(8) yes
Eu(1) O(4) C(39) 131.77(13) yes
Eu(1) O(5) C(41) 134.03(13) yes
Eu(1) O(6) C(44) 131.86(14) yes
Eu(1) O(7) C(46) 130.77(13) yes
Eu(1) O(8) C(49) 136.20(13) yes
Eu(1) O(9) C(51) 135.49(13) yes
P(1) C(1) P(2) 106.02(9) yes
P(1) C(1) P(3) 107.07(10) yes
P(2) C(1) P(3) 108.07(9) yes
P(1) C(2) C(3) 117.56(17) yes
P(1) C(2) C(7) 122.35(16) yes
C(3) C(2) C(7) 120.05(19) yes
C(2) C(3) C(4) 118.7(3) yes
C(3) C(4) C(5) 121.0(3) yes
C(4) C(5) C(6) 120.2(3) yes
C(5) C(6) C(7) 120.4(3) yes
C(2) C(7) C(6) 119.6(3) yes
P(1) C(8) C(9) 118.00(16) yes
P(1) C(8) C(13) 122.58(17) yes
C(9) C(8) C(13) 119.40(19) yes
C(8) C(9) C(10) 119.6(3) yes
C(9) C(10) C(11) 120.5(3) yes
C(10) C(11) C(12) 120.0(3) yes
C(11) C(12) C(13) 120.1(3) yes
C(8) C(13) C(12) 120.3(3) yes
P(2) C(14) C(15) 117.72(16) yes
P(2) C(14) C(19) 122.10(15) yes
C(15) C(14) C(19) 120.02(19) yes
C(14) C(15) C(16) 119.3(3) yes
C(15) C(16) C(17) 120.5(3) yes
C(16) C(17) C(18) 120.5(3) yes
C(17) C(18) C(19) 119.9(3) yes
C(14) C(19) C(18) 119.7(3) yes
P(2) C(20) C(21) 117.26(17) yes
P(2) C(20) C(25) 122.41(15) yes
C(21) C(20) C(25) 120.12(19) yes
C(20) C(21) C(22) 119.5(3) yes
C(21) C(22) C(23) 120.1(3) yes
C(22) C(23) C(24) 120.5(3) yes
C(23) C(24) C(25) 120.0(3) yes
C(20) C(25) C(24) 119.7(2) yes
P(3) C(26) C(27) 117.11(18) yes
P(3) C(26) C(31) 123.22(17) yes
C(27) C(26) C(31) 119.6(3) yes
C(26) C(27) C(28) 119.2(3) yes
C(27) C(28) C(29) 120.7(3) yes
C(28) C(29) C(30) 120.4(3) yes
C(29) C(30) C(31) 119.7(3) yes
C(26) C(31) C(30) 120.4(3) yes
P(3) C(32) C(33) 118.32(16) yes
P(3) C(32) C(37) 121.68(16) yes
C(33) C(32) C(37) 119.97(19) yes
C(32) C(33) C(34) 119.3(3) yes
C(33) C(34) C(35) 120.2(3) yes
C(34) C(35) C(36) 120.5(3) yes
C(35) C(36) C(37) 119.9(3) yes
C(32) C(37) C(36) 120.0(3) yes
F(1A) C(38) F(2A) 107.8(5) yes
F(1A) C(38) F(3A) 105.2(5) yes
F(1A) C(38) C(39) 114.9(4) yes
F(2A) C(38) F(3A) 106.3(5) yes
F(2A) C(38) C(39) 111.9(4) yes
F(3A) C(38) C(39) 110.2(3) yes
F(1B) C(38) F(2B) 104.0(10) yes
F(1B) C(38) F(3B) 106.2(11) yes
F(1B) C(38) C(39) 111.2(6) yes
F(2B) C(38) F(3B) 106.5(9) yes
F(2B) C(38) C(39) 113.5(6) yes
F(3B) C(38) C(39) 114.6(6) yes
O(4) C(39) C(38) 114.56(18) yes
O(4) C(39) C(40) 128.42(19) yes
C(38) C(39) C(40) 117.02(19) yes
C(39) C(40) C(41) 120.7(2) yes
O(5) C(41) C(40) 128.77(19) yes
O(5) C(41) C(42) 115.17(18) yes
C(40) C(41) C(42) 116.03(19) yes
F(4) C(42) F(5) 106.3(2) yes
F(4) C(42) F(6) 106.9(2) yes
F(4) C(42) C(41) 112.7(2) yes
F(5) C(42) F(6) 107.5(3) yes
F(5) C(42) C(41) 110.0(2) yes
F(6) C(42) C(41) 113.0(2) yes
F(7) C(43) F(8) 104.8(2) yes
F(7) C(43) F(9) 107.5(3) yes
F(7) C(43) C(44) 113.1(3) yes
F(8) C(43) F(9) 106.6(3) yes
F(8) C(43) C(44) 110.6(3) yes
F(9) C(43) C(44) 113.67(19) yes
O(6) C(44) C(43) 114.98(19) yes
O(6) C(44) C(45) 128.6(2) yes
C(43) C(44) C(45) 116.4(2) yes
C(44) C(45) C(46) 121.2(2) yes
O(7) C(46) C(45) 128.1(2) yes
O(7) C(46) C(47) 113.84(19) yes
C(45) C(46) C(47) 118.03(19) yes
F(10) C(47) F(11) 106.0(2) yes
F(10) C(47) F(12) 107.4(2) yes
F(10) C(47) C(46) 113.62(19) yes
F(11) C(47) F(12) 106.1(2) yes
F(11) C(47) C(46) 111.4(2) yes
F(12) C(47) C(46) 111.8(2) yes
F(13) C(48) F(14) 106.9(2) yes
F(13) C(48) F(15) 106.3(2) yes
F(13) C(48) C(49) 110.22(19) yes
F(14) C(48) F(15) 107.6(2) yes
F(14) C(48) C(49) 112.4(2) yes
F(15) C(48) C(49) 113.0(2) yes
O(8) C(49) C(48) 114.18(19) yes
O(8) C(49) C(50) 128.4(2) yes
C(48) C(49) C(50) 117.3(2) yes
C(49) C(50) C(51) 121.1(2) yes
O(9) C(51) C(50) 128.0(2) yes
O(9) C(51) C(52) 114.58(19) yes
C(50) C(51) C(52) 117.4(2) yes
F(16A) C(52) F(17A) 109.9(6) yes
F(16A) C(52) F(18A) 103.3(5) yes
F(16A) C(52) C(51) 115.3(3) yes
F(17A) C(52) F(18A) 104.8(6) yes
F(17A) C(52) C(51) 114.7(4) yes
F(18A) C(52) C(51) 107.6(3) yes
F(16B) C(52) F(17B) 102.8(8) yes
F(16B) C(52) F(18B) 104.4(6) yes
F(16B) C(52) C(51) 105.9(4) yes
F(17B) C(52) F(18B) 112.5(9) yes
F(17B) C(52) C(51) 113.8(5) yes
F(18B) C(52) C(51) 115.9(5) yes
O(10) C(53) C(54) 120.7(3) yes
O(10) C(53) C(55) 120.8(3) yes
C(54) C(53) C(55) 118.5(3) yes
P(1) C(1) H(1) 111.396 no
P(2) C(1) H(1) 113.621 no
P(3) C(1) H(1) 110.347 no
C(2) C(3) H(2) 119.527 no
C(4) C(3) H(2) 121.768 no
C(3) C(4) H(3) 116.602 no
C(5) C(4) H(3) 122.311 no
C(4) C(5) H(4) 120.116 no
C(6) C(5) H(4) 119.669 no
C(5) C(6) H(5) 120.743 no
C(7) C(6) H(5) 118.760 no
C(2) C(7) H(6) 121.219 no
C(6) C(7) H(6) 119.148 no
C(8) C(9) H(7) 119.761 no
C(10) C(9) H(7) 120.630 no
C(9) C(10) H(8) 119.003 no
C(11) C(10) H(8) 120.368 no
C(10) C(11) H(9) 119.937 no
C(12) C(11) H(9) 120.028 no
C(11) C(12) H(10) 120.267 no
C(13) C(12) H(10) 119.625 no
C(8) C(13) H(11) 120.182 no
C(12) C(13) H(11) 119.476 no
C(14) C(15) H(12) 120.411 no
C(16) C(15) H(12) 120.249 no
C(15) C(16) H(13) 118.833 no
C(17) C(16) H(13) 120.707 no
C(16) C(17) H(14) 120.431 no
C(18) C(17) H(14) 119.042 no
C(17) C(18) H(15) 122.403 no
C(19) C(18) H(15) 117.596 no
C(14) C(19) H(16) 120.520 no
C(18) C(19) H(16) 119.765 no
C(20) C(21) H(17) 120.299 no
C(22) C(21) H(17) 120.190 no
C(21) C(22) H(18) 117.692 no
C(23) C(22) H(18) 122.160 no
C(22) C(23) H(19) 119.586 no
C(24) C(23) H(19) 119.882 no
C(23) C(24) H(20) 121.662 no
C(25) C(24) H(20) 118.325 no
C(20) C(25) H(21) 122.314 no
C(24) C(25) H(21) 117.952 no
C(26) C(27) H(22) 118.601 no
C(28) C(27) H(22) 122.229 no
C(27) C(28) H(23) 116.465 no
C(29) C(28) H(23) 122.789 no
C(28) C(29) H(24) 117.630 no
C(30) C(29) H(24) 121.934 no
C(29) C(30) H(25) 123.183 no
C(31) C(30) H(25) 117.072 no
C(26) C(31) H(26) 121.967 no
C(30) C(31) H(26) 117.662 no
C(32) C(33) H(27) 119.475 no
C(34) C(33) H(27) 121.130 no
C(33) C(34) H(28) 118.940 no
C(35) C(34) H(28) 120.828 no
C(34) C(35) H(29) 122.356 no
C(36) C(35) H(29) 117.093 no
C(35) C(36) H(30) 121.566 no
C(37) C(36) H(30) 118.513 no
C(32) C(37) H(31) 121.403 no
C(36) C(37) H(31) 118.491 no
C(39) C(40) H(32) 119.803 no
C(41) C(40) H(32) 119.187 no
C(44) C(45) H(33) 119.480 no
C(46) C(45) H(33) 119.269 no
C(49) C(50) H(34) 119.703 no
C(51) C(50) H(34) 119.069 no
C(53) C(54) H(35) 109.463 no
C(53) C(54) H(36) 109.472 no
C(53) C(54) H(37) 109.472 no
H(35) C(54) H(36) 109.478 no
H(35) C(54) H(37) 109.477 no
H(36) C(54) H(37) 109.465 no
C(53) C(55) H(38) 109.466 no
C(53) C(55) H(39) 109.465 no
C(53) C(55) H(40) 109.474 no
H(38) C(55) H(39) 109.473 no
H(38) C(55) H(40) 109.468 no
H(39) C(55) H(40) 109.480 no

loop_
_geom_bond_atom_site_label_1
_geom_bond_atom_site_label_2
_geom_bond_distance
_geom_bond_publ_flag
Eu(1) O(1) 2.4755(14) yes
Eu(1) O(2) 2.5485(13) yes
Eu(1) O(3) 2.4240(14) yes
Eu(1) O(4) 2.4723(14) yes
Eu(1) O(5) 2.4392(14) yes
Eu(1) O(6) 2.4748(16) yes
Eu(1) O(7) 2.4604(14) yes
Eu(1) O(8) 2.4200(14) yes
Eu(1) O(9) 2.4428(14) yes
P(1) O(1) 1.4979(16) yes
P(1) C(1) 1.8676(19) yes
P(1) C(2) 1.7976(19) yes
P(1) C(8) 1.800(2) yes
P(2) O(2) 1.4983(15) yes
P(2) C(1) 1.8498(18) yes
P(2) C(14) 1.7973(19) yes
P(2) C(20) 1.7993(19) yes
P(3) O(3) 1.4982(15) yes
P(3) C(1) 1.8552(18) yes
P(3) C(26) 1.805(3) yes
P(3) C(32) 1.798(2) yes
F(1A) C(38) 1.300(6) yes
F(2A) C(38) 1.278(6) yes
F(3A) C(38) 1.331(5) yes
F(4) C(42) 1.327(3) yes
F(5) C(42) 1.333(4) yes
F(6) C(42) 1.326(4) yes
F(7) C(43) 1.315(4) yes
F(8) C(43) 1.331(4) yes
F(9) C(43) 1.323(4) yes
F(10) C(47) 1.333(3) yes
F(11) C(47) 1.339(3) yes
F(12) C(47) 1.321(4) yes
F(13) C(48) 1.336(3) yes
F(14) C(48) 1.326(4) yes
F(15) C(48) 1.336(4) yes
F(16A) C(52) 1.279(6) yes
F(17A) C(52) 1.254(9) yes
F(18A) C(52) 1.356(8) yes
F(16B) C(52) 1.371(10) yes
F(17B) C(52) 1.269(8) yes
F(18B) C(52) 1.249(9) yes
F(1B) C(38) 1.312(15) yes
F(2B) C(38) 1.299(12) yes
F(3B) C(38) 1.238(13) yes
O(4) C(39) 1.242(3) yes
O(5) C(41) 1.253(3) yes
O(6) C(44) 1.250(3) yes
O(7) C(46) 1.242(3) yes
O(8) C(49) 1.242(3) yes
O(9) C(51) 1.246(3) yes
O(10) C(53) 1.213(4) yes
C(2) C(3) 1.398(3) yes
C(2) C(7) 1.401(4) yes
C(3) C(4) 1.397(4) yes
C(4) C(5) 1.374(5) yes
C(5) C(6) 1.377(4) yes
C(6) C(7) 1.388(4) yes
C(8) C(9) 1.398(3) yes
C(8) C(13) 1.398(3) yes
C(9) C(10) 1.387(4) yes
C(10) C(11) 1.384(4) yes
C(11) C(12) 1.385(4) yes
C(12) C(13) 1.380(3) yes
C(14) C(15) 1.393(3) yes
C(14) C(19) 1.397(4) yes
C(15) C(16) 1.391(4) yes
C(16) C(17) 1.376(5) yes
C(17) C(18) 1.381(4) yes
C(18) C(19) 1.389(4) yes
C(20) C(21) 1.386(3) yes
C(20) C(25) 1.396(3) yes
C(21) C(22) 1.392(4) yes
C(22) C(23) 1.379(5) yes
C(23) C(24) 1.379(4) yes
C(24) C(25) 1.385(4) yes
C(26) C(27) 1.394(3) yes
C(26) C(31) 1.390(4) yes
C(27) C(28) 1.392(5) yes
C(28) C(29) 1.376(5) yes
C(29) C(30) 1.374(5) yes
C(30) C(31) 1.391(4) yes
C(32) C(33) 1.389(3) yes
C(32) C(37) 1.396(3) yes
C(33) C(34) 1.393(4) yes
C(34) C(35) 1.375(4) yes
C(35) C(36) 1.383(4) yes
C(36) C(37) 1.378(4) yes
C(38) C(39) 1.542(3) yes
C(39) C(40) 1.396(3) yes
C(40) C(41) 1.386(3) yes
C(41) C(42) 1.538(3) yes
C(43) C(44) 1.534(4) yes
C(44) C(45) 1.391(3) yes
C(45) C(46) 1.396(4) yes
C(46) C(47) 1.534(3) yes
C(48) C(49) 1.537(3) yes
C(49) C(50) 1.388(4) yes
C(50) C(51) 1.389(4) yes
C(51) C(52) 1.542(3) yes
C(53) C(54) 1.487(5) yes
C(53) C(55) 1.487(4) yes
C(1) H(1) 0.947 no
C(3) H(2) 0.991 no
C(4) H(3) 0.902 no
C(5) H(4) 0.941 no
C(6) H(5) 0.903 no
C(7) H(6) 0.962 no
C(9) H(7) 0.958 no
C(10) H(8) 0.894 no
C(11) H(9) 0.930 no
C(12) H(10) 0.926 no
C(13) H(11) 0.894 no
C(15) H(12) 0.946 no
C(16) H(13) 0.927 no
C(17) H(14) 0.977 no
C(18) H(15) 0.920 no
C(19) H(16) 0.954 no
C(21) H(17) 0.936 no
C(22) H(18) 0.940 no
C(23) H(19) 0.948 no
C(24) H(20) 0.906 no
C(25) H(21) 0.916 no
C(27) H(22) 0.905 no
C(28) H(23) 0.889 no
C(29) H(24) 0.959 no
C(30) H(25) 0.968 no
C(31) H(26) 0.894 no
C(33) H(27) 0.892 no
C(34) H(28) 0.965 no
C(35) H(29) 0.927 no
C(36) H(30) 0.927 no
C(37) H(31) 0.961 no
C(40) H(32) 0.887 no
C(45) H(33) 0.919 no
C(50) H(34) 0.882 no
C(54) H(35) 0.980 no
C(54) H(36) 0.980 no
C(54) H(37) 0.980 no
C(55) H(38) 0.980 no
C(55) H(39) 0.980 no
C(55) H(40) 0.980 no

loop_
_geom_contact_atom_site_label_1
_geom_contact_atom_site_label_2
_geom_contact_distance
_geom_contact_publ_flag
_geom_contact_site_symmetry_2
P(1) O(2) 3.0719(14) no .
P(1) O(3) 3.4092(14) no .
P(1) C(32) 3.3689(19) no .
P(2) O(1) 3.4882(15) no .
P(2) O(3) 3.1786(15) no .
P(2) C(8) 3.2875(19) no .
P(3) O(1) 3.0677(15) no .
P(3) O(2) 3.4258(14) no .
P(3) C(20) 3.4214(19) no .
F(1A) O(4) 3.480(6) no .
F(1A) C(40) 2.726(7) no .
F(2A) O(4) 2.795(7) no .
F(2A) C(9) 3.259(7) no .
F(2A) C(40) 3.381(5) no .
F(3A) O(4) 2.761(5) no .
F(3A) C(40) 3.424(5) no .
F(4) O(5) 2.618(2) no .
F(4) C(33) 3.265(3) no .
F(4) C(34) 3.278(3) no .
F(5) O(5) 3.103(3) no .
F(5) C(40) 3.061(3) no .
F(6) O(5) 3.415(3) no .
F(6) C(40) 2.794(3) no .
F(7) O(6) 2.694(3) no .
F(7) C(45) 3.539(3) no .
F(8) O(6) 2.944(3) no .
F(8) C(45) 3.247(3) no .
F(9) O(6) 3.477(3) no .
F(9) C(45) 2.717(3) no .
F(10) F(17A) 3.495(9) no .
F(10) O(7) 3.476(2) no .
F(10) C(45) 2.746(3) no .
F(11) O(7) 2.907(3) no .
F(11) C(45) 3.312(3) no .
F(12) F(17A) 3.501(9) no .
F(12) O(7) 2.680(3) no .
F(12) C(45) 3.528(3) no .
F(13) O(8) 3.036(2) no .
F(13) C(10) 3.559(4) no .
F(13) C(50) 3.125(3) no .
F(14) O(8) 2.615(3) no .
F(15) O(8) 3.435(3) no .
F(15) C(50) 2.791(3) no .
F(16A) O(9) 3.401(5) no .
F(16A) C(50) 2.829(6) no .
F(17A) O(9) 2.603(7) no .
F(17A) C(46) 3.552(8) no .
F(17A) C(50) 3.585(9) no .
F(18A) O(9) 3.095(6) no .
F(18A) C(21) 3.424(7) no .
F(18A) C(22) 3.540(8) no .
F(18A) C(50) 3.040(7) no .
F(16B) O(9) 2.955(8) no .
F(16B) C(45) 3.427(8) no .
F(16B) C(50) 3.183(9) no .
F(17B) O(9) 2.625(9) no .
F(17B) C(21) 3.327(11) no .
F(17B) C(22) 3.351(11) no .
F(17B) C(50) 3.556(9) no .
F(18B) O(9) 3.423(7) no .
F(18B) C(50) 2.755(8) no .
F(1B) O(4) 3.282(14) no .
F(1B) C(40) 2.891(17) no .
F(2B) O(4) 2.581(12) no .
F(2B) C(9) 3.539(14) no .
F(3B) O(4) 3.197(16) no .
F(3B) C(40) 2.978(12) no .
O(1) C(3) 3.029(3) no .
O(1) C(9) 3.012(3) no .
O(1) C(32) 3.413(3) no .
O(1) C(33) 3.599(3) no .
O(1) C(39) 3.028(3) no .
O(1) C(40) 3.366(3) no .
O(1) C(41) 3.383(3) no .
O(2) C(8) 3.307(3) no .
O(2) C(9) 3.298(3) no .
O(2) C(15) 3.092(3) no .
O(2) C(21) 3.011(3) no .
O(2) C(49) 3.340(3) no .
O(2) C(51) 3.462(3) no .
O(3) C(20) 3.594(3) no .
O(3) C(27) 2.964(3) no .
O(3) C(33) 3.047(3) no .
O(4) C(41) 2.884(3) no .
O(5) C(33) 3.459(3) no .
O(5) C(39) 2.898(3) no .
O(6) C(46) 2.905(3) no .
O(6) C(51) 3.494(3) no .
O(7) C(44) 2.892(3) no .
O(8) C(9) 3.476(3) no .
O(8) C(51) 2.887(3) no .
O(9) C(21) 3.448(3) no .
O(9) C(44) 3.183(3) no .
O(9) C(45) 3.171(3) no .
O(9) C(46) 2.915(3) no .
O(9) C(49) 2.881(3) no .
C(1) C(7) 3.413(3) no .
C(1) C(19) 3.358(3) no .
C(1) C(25) 3.535(3) no .
C(1) C(31) 3.597(3) no .
C(1) C(37) 3.422(3) no .
C(2) C(5) 2.777(3) no .
C(2) C(13) 3.334(3) no .
C(2) C(32) 3.278(3) no .
C(2) C(37) 3.174(3) no .
C(3) C(6) 2.787(4) no .
C(3) C(32) 3.543(3) no .
C(3) C(37) 3.519(4) no .
C(4) C(7) 2.770(4) no .
C(4) C(36) 3.563(4) no .
C(7) C(8) 3.498(3) no .
C(7) C(13) 3.388(3) no .
C(7) C(37) 3.292(3) no .
C(8) C(11) 2.781(3) no .
C(8) C(14) 3.154(3) no .
C(8) C(15) 3.471(3) no .
C(9) C(12) 2.782(4) no .
C(9) C(15) 3.539(4) no .
C(10) C(13) 2.770(4) no .
C(11) C(16) 3.575(4) no .
C(12) C(15) 3.553(4) no .
C(12) C(16) 3.485(4) no .
C(12) C(17) 3.588(4) no .
C(13) C(14) 3.156(3) no .
C(13) C(15) 3.478(3) no .
C(13) C(19) 3.276(4) no .
C(14) C(17) 2.771(3) no .
C(14) C(25) 3.348(3) no .
C(15) C(18) 2.783(4) no .
C(16) C(19) 2.773(4) no .
C(19) C(20) 3.474(3) no .
C(19) C(25) 3.420(3) no .
C(20) C(23) 2.767(4) no .
C(20) C(26) 3.226(3) no .
C(20) C(27) 3.288(3) no .
C(21) C(24) 2.778(4) no .
C(21) C(27) 3.430(4) no .
C(22) C(25) 2.772(4) no .
C(23) C(28) 3.477(4) no .
C(24) C(27) 3.593(4) no .
C(24) C(28) 3.441(4) no .
C(24) C(29) 3.559(4) no .
C(25) C(26) 3.213(3) no .
C(25) C(27) 3.389(3) no .
C(25) C(31) 3.445(4) no .
C(26) C(29) 2.775(4) no .
C(26) C(37) 3.447(3) no .
C(27) C(30) 2.782(5) no .
C(28) C(31) 2.760(5) no .
C(31) C(32) 3.373(4) no .
C(31) C(37) 3.365(4) no .
C(32) C(35) 2.766(3) no .
C(33) C(36) 2.780(4) no .
C(34) C(37) 2.769(4) no .
F(1A) F(10) 3.349(7) no 2_655
F(1A) F(17A) 3.481(11) no 2_655
F(3A) C(30) 3.241(7) no 1_655
F(3A) C(31) 3.477(6) no 1_655
F(3A) C(55) 3.548(7) no 1_655
F(4) F(13) 2.947(2) no 4_464
F(4) F(14) 3.092(3) no 4_464
F(4) F(15) 3.537(3) no 4_464
F(4) C(48) 3.429(3) no 4_464
F(4) C(54) 3.430(4) no 4_564
F(5) F(16A) 3.197(6) no 2_655
F(5) F(18B) 3.539(12) no 2_655
F(5) C(19) 3.543(3) no 4_564
F(5) C(24) 3.396(3) no 4_564
F(5) C(25) 3.219(3) no 4_564
F(5) C(54) 3.578(4) no 4_564
F(6) F(16A) 3.379(6) no 2_655
F(7) C(13) 3.530(4) no 4_564
F(7) C(18) 3.347(4) no 4_564
F(7) C(29) 3.349(4) no 1_655
F(8) C(29) 3.443(4) no 1_655
F(9) F(1B) 3.419(14) no 2_645
F(9) C(4) 3.499(4) no 2_645
F(9) C(6) 3.508(4) no 4_564
F(9) C(7) 3.595(4) no 4_564
F(10) F(1A) 3.349(7) no 2_645
F(10) F(3B) 3.565(17) no 2_645
F(10) C(36) 3.499(4) no 2_545
F(11) C(10) 3.287(4) no 4_464
F(11) C(11) 3.269(4) no 4_464
F(11) C(54) 3.398(4) no 4_564
F(12) C(35) 3.530(4) no 2_545
F(12) C(36) 3.300(3) no 2_545
F(13) F(4) 2.947(2) no 4_565
F(13) C(23) 3.405(3) no 3_666
F(14) F(4) 3.092(3) no 4_565
F(14) C(30) 3.263(4) no 1_655
F(14) C(54) 3.421(4) no 1_655
F(15) F(4) 3.537(3) no 4_565
F(15) C(23) 3.408(4) no 3_666
F(16A) F(5) 3.197(6) no 2_645
F(16A) F(6) 3.379(6) no 2_645
F(16A) C(40) 3.484(8) no 2_645
F(17A) F(1A) 3.481(11) no 2_645
F(17A) C(16) 3.593(8) no 3_666
F(18A) C(14) 3.578(5) no 3_666
F(18A) C(15) 3.252(6) no 3_666
F(18A) C(16) 3.475(6) no 3_666
F(16B) F(3B) 3.104(16) no 2_645
F(16B) C(40) 3.451(10) no 2_645
F(17B) C(16) 3.355(9) no 3_666
F(18B) F(5) 3.539(12) no 2_645
F(18B) C(14) 3.497(9) no 3_666
F(18B) C(15) 3.559(11) no 3_666
F(18B) C(19) 3.581(7) no 3_666
F(18B) C(20) 3.533(9) no 3_666
F(18B) C(24) 3.549(11) no 3_666
F(18B) C(25) 3.346(10) no 3_666
F(1B) F(9) 3.419(14) no 2_655
F(2B) C(54) 3.372(12) no 1_655
F(2B) C(55) 3.421(13) no 1_655
F(3B) F(10) 3.565(17) no 2_655
F(3B) F(16B) 3.104(16) no 2_655
F(3B) C(17) 3.388(13) no 4_564
O(10) C(1) 3.273(3) no .
O(10) C(7) 3.346(4) no .
O(10) C(19) 3.541(4) no .
O(10) C(31) 3.509(4) no .
C(1) O(10) 3.273(3) no .
C(4) F(9) 3.499(4) no 2_655
C(6) F(9) 3.508(4) no 4_465
C(7) F(9) 3.595(4) no 4_465
C(7) O(10) 3.346(4) no .
C(10) F(11) 3.287(4) no 4_565
C(11) F(11) 3.269(4) no 4_565
C(13) F(7) 3.530(4) no 4_465
C(14) F(18A) 3.578(5) no 3_666
C(14) F(18B) 3.497(9) no 3_666
C(15) F(18A) 3.252(6) no 3_666
C(15) F(18B) 3.559(11) no 3_666
C(16) F(17A) 3.593(8) no 3_666
C(16) F(18A) 3.475(6) no 3_666
C(16) F(17B) 3.355(9) no 3_666
C(17) F(3B) 3.388(13) no 4_465
C(18) F(7) 3.347(4) no 4_465
C(19) F(5) 3.543(3) no 4_465
C(19) F(18B) 3.581(7) no 3_666
C(19) O(10) 3.541(4) no .
C(20) F(18B) 3.533(9) no 3_666
C(23) F(13) 3.405(3) no 3_666
C(23) F(15) 3.408(4) no 3_666
C(24) F(5) 3.396(3) no 4_465
C(24) F(18B) 3.549(11) no 3_666
C(25) F(5) 3.219(3) no 4_465
C(25) F(18B) 3.346(10) no 3_666
C(29) F(7) 3.349(4) no 1_455
C(29) F(8) 3.443(4) no 1_455
C(30) F(3A) 3.241(7) no 1_455
C(30) F(14) 3.263(4) no 1_455
C(31) F(3A) 3.477(6) no 1_455
C(31) O(10) 3.509(4) no .
C(35) F(12) 3.530(4) no 2_555
C(36) F(10) 3.499(4) no 2_555
C(36) F(12) 3.300(3) no 2_555
C(40) F(16A) 3.484(8) no 2_655
C(40) F(16B) 3.451(10) no 2_655
C(48) F(4) 3.429(3) no 4_565
C(54) F(4) 3.430(4) no 4_465
C(54) F(5) 3.578(4) no 4_465
C(54) F(11) 3.398(4) no 4_465
C(54) F(14) 3.421(4) no 1_455
C(54) F(2B) 3.372(12) no 1_455
C(55) F(3A) 3.548(7) no 1_455
C(55) F(2B) 3.421(13) no 1_455
Eu(1) H(7) 3.4492 no .
P(1) H(2) 2.8164 no .
P(1) H(6) 2.9455 no .
P(1) H(7) 2.8219 no .
P(1) H(11) 2.9135 no .
P(2) H(12) 2.8173 no .
P(2) H(16) 2.9235 no .
P(2) H(17) 2.7989 no .
P(2) H(21) 2.9489 no .
P(3) H(22) 2.7720 no .
P(3) H(26) 2.9497 no .
P(3) H(27) 2.8001 no .
P(3) H(31) 2.9291 no .
F(1A) H(32) 2.3832 no .
F(2A) H(7) 2.8520 no .
F(2A) H(32) 3.5374 no .
F(3A) H(32) 3.5578 no .
F(4) H(27) 2.6829 no .
F(4) H(28) 2.6457 no .
F(5) H(32) 3.0366 no .
F(6) H(28) 2.9488 no .
F(6) H(32) 2.4997 no .
F(8) H(33) 3.2782 no .
F(9) H(33) 2.3871 no .
F(10) H(33) 2.3993 no .
F(11) H(33) 3.4015 no .
F(12) H(22) 2.9198 no .
F(13) H(8) 3.0670 no .
F(13) H(12) 2.9629 no .
F(13) H(34) 3.1494 no .
F(14) H(7) 3.4427 no .
F(14) H(8) 3.0040 no .
F(15) H(34) 2.4892 no .
F(16A) H(34) 2.5661 no .
F(17A) H(17) 3.3171 no .
F(17A) H(18) 3.4542 no .
F(18A) H(17) 2.8172 no .
F(18A) H(18) 2.9922 no .
F(18A) H(34) 2.9803 no .
F(16B) H(33) 3.3172 no .
F(16B) H(34) 3.2353 no .
F(17B) H(17) 2.6947 no .
F(17B) H(18) 2.7125 no .
F(18B) H(34) 2.4404 no .
F(1B) H(2) 3.4257 no .
F(1B) H(32) 2.7487 no .
F(2B) H(7) 2.9756 no .
F(3B) H(32) 2.8359 no .
O(1) H(1) 3.5054 no .
O(1) H(2) 2.5892 no .
O(1) H(7) 2.5845 no .
O(1) H(27) 3.4085 no .
O(2) H(1) 3.5153 no .
O(2) H(7) 3.0374 no .
O(2) H(12) 2.6968 no .
O(2) H(17) 2.5874 no .
O(3) H(1) 3.5209 no .
O(3) H(22) 2.5189 no .
O(3) H(27) 2.6379 no .
O(4) H(7) 2.7511 no .
O(4) H(32) 3.1355 no .
O(5) H(27) 2.6811 no .
O(5) H(32) 3.1374 no .
O(6) H(33) 3.1661 no .
O(7) H(22) 3.5563 no .
O(7) H(33) 3.1596 no .
O(8) H(7) 2.6889 no .
O(8) H(34) 3.1252 no .
O(9) H(17) 2.5414 no .
O(9) H(34) 3.1230 no .
O(10) H(35) 2.4862 no .
O(10) H(36) 3.0855 no .
O(10) H(37) 2.8074 no .
O(10) H(38) 2.9027 no .
O(10) H(39) 2.4472 no .
O(10) H(40) 3.0301 no .
C(1) H(6) 3.1417 no .
C(1) H(11) 3.4914 no .
C(1) H(16) 3.0411 no .
C(1) H(21) 3.3183 no .
C(1) H(26) 3.4507 no .
C(1) H(31) 3.1680 no .
C(2) H(1) 2.9935 no .
C(2) H(3) 3.2000 no .
C(2) H(5) 3.2186 no .
C(2) H(11) 3.0804 no .
C(2) H(31) 3.2060 no .
C(3) H(4) 3.2602 no .
C(3) H(6) 3.3006 no .
C(4) H(5) 3.2024 no .
C(5) H(2) 3.3142 no .
C(5) H(6) 3.2601 no .
C(5) H(30) 3.4105 no .
C(6) H(3) 3.2106 no .
C(6) H(30) 3.4697 no .
C(6) H(31) 3.4908 no .
C(7) H(1) 3.0285 no .
C(7) H(2) 3.3177 no .
C(7) H(4) 3.2452 no .
C(7) H(11) 2.7965 no .
C(7) H(31) 2.9807 no .
C(8) H(1) 3.3457 no .
C(8) H(6) 3.4130 no .
C(8) H(8) 3.2085 no .
C(8) H(10) 3.2432 no .
C(8) H(12) 3.5812 no .
C(9) H(9) 3.2428 no .
C(9) H(11) 3.2226 no .
C(9) H(12) 3.3201 no .
C(10) H(10) 3.2347 no .
C(10) H(12) 3.4183 no .
C(11) H(7) 3.2726 no .
C(11) H(11) 3.1983 no .
C(12) H(8) 3.2057 no .
C(13) H(6) 3.0578 no .
C(13) H(7) 3.2792 no .
C(13) H(9) 3.2340 no .
C(13) H(16) 3.5890 no .
C(14) H(1) 3.0410 no .
C(14) H(11) 3.3100 no .
C(14) H(13) 3.2339 no .
C(14) H(15) 3.2254 no .
C(14) H(21) 3.2306 no .
C(15) H(14) 3.2864 no .
C(15) H(16) 3.2804 no .
C(16) H(15) 3.2352 no .
C(17) H(10) 3.4522 no .
C(17) H(12) 3.2540 no .
C(17) H(16) 3.2580 no .
C(18) H(11) 3.5230 no .
C(18) H(13) 3.2331 no .
C(19) H(1) 3.0291 no .
C(19) H(11) 3.0923 no .
C(19) H(12) 3.2723 no .
C(19) H(14) 3.2754 no .
C(19) H(21) 2.9653 no .
C(20) H(1) 3.2971 no .
C(20) H(16) 3.4163 no .
C(20) H(18) 3.2343 no .
C(20) H(20) 3.2131 no .
C(20) H(22) 3.2928 no .
C(21) H(19) 3.2546 no .
C(21) H(21) 3.2490 no .
C(21) H(22) 3.1525 no .
C(22) H(20) 3.2192 no .
C(22) H(22) 3.4749 no .
C(23) H(17) 3.2454 no .
C(23) H(21) 3.2071 no .
C(23) H(23) 3.4458 no .
C(24) H(18) 3.2538 no .
C(25) H(1) 3.4529 no .
C(25) H(16) 3.1074 no .
C(25) H(17) 3.2578 no .
C(25) H(19) 3.2497 no .
C(26) H(1) 3.1033 no .
C(26) H(21) 3.2599 no .
C(26) H(23) 3.1844 no .
C(26) H(25) 3.2667 no .
C(26) H(31) 3.3345 no .
C(27) H(24) 3.2548 no .
C(27) H(26) 3.2244 no .
C(28) H(25) 3.2783 no .
C(29) H(20) 3.4647 no .
C(29) H(22) 3.2315 no .
C(29) H(26) 3.1819 no .
C(30) H(23) 3.2010 no .
C(31) H(1) 3.3075 no .
C(31) H(21) 3.1921 no .
C(31) H(22) 3.2148 no .
C(31) H(24) 3.2698 no .
C(31) H(31) 2.9809 no .
C(32) H(1) 3.1642 no .
C(32) H(26) 3.1834 no .
C(32) H(28) 3.2681 no .
C(32) H(30) 3.2311 no .
C(33) H(2) 3.4558 no .
C(33) H(29) 3.2505 no .
C(33) H(31) 3.2868 no .
C(34) H(30) 3.2392 no .
C(35) H(27) 3.2080 no .
C(35) H(31) 3.2490 no .
C(36) H(28) 3.2715 no .
C(37) H(1) 3.2384 no .
C(37) H(6) 3.5788 no .
C(37) H(26) 2.8425 no .
C(37) H(27) 3.2118 no .
C(37) H(29) 3.2082 no .
C(38) H(7) 3.5802 no .
C(38) H(32) 2.6097 no .
C(39) H(2) 3.5846 no .
C(39) H(7) 3.3989 no .
C(40) H(2) 3.2422 no .
C(41) H(2) 3.5907 no .
C(41) H(27) 3.1073 no .
C(42) H(27) 3.2884 no .
C(42) H(28) 3.2661 no .
C(42) H(32) 2.5680 no .
C(43) H(33) 2.5927 no .
C(47) H(33) 2.6248 no .
C(48) H(8) 3.5624 no .
C(48) H(34) 2.6044 no .
C(49) H(7) 3.5930 no .
C(51) H(17) 2.9197 no .
C(52) H(17) 3.2028 no .
C(52) H(34) 2.5960 no .
C(54) H(38) 2.8589 no .
C(54) H(39) 3.3596 no .
C(54) H(40) 2.7043 no .
C(55) H(35) 3.3170 no .
C(55) H(36) 2.6117 no .
C(55) H(37) 2.9919 no .
H(1) H(6) 2.5624 no .
H(1) H(11) 3.2445 no .
H(1) H(16) 2.4905 no .
H(1) H(21) 3.0002 no .
H(1) H(26) 2.9792 no .
H(1) H(31) 2.7347 no .
H(2) H(3) 2.3227 no .
H(2) H(32) 3.3562 no .
H(3) H(4) 2.3290 no .
H(4) H(5) 2.3049 no .
H(5) H(6) 2.2914 no .
H(6) H(11) 2.3160 no .
H(6) H(31) 3.0346 no .
H(7) H(8) 2.3093 no .
H(8) H(9) 2.3006 no .
H(9) H(10) 2.3168 no .
H(10) H(11) 2.2782 no .
H(11) H(16) 3.1986 no .
H(12) H(13) 2.3146 no .
H(13) H(14) 2.3440 no .
H(14) H(15) 2.3501 no .
H(15) H(16) 2.2893 no .
H(16) H(21) 2.4528 no .
H(17) H(18) 2.3007 no .
H(17) H(22) 3.3611 no .
H(18) H(19) 2.3483 no .
H(19) H(20) 2.3276 no .
H(19) H(23) 3.5459 no .
H(20) H(21) 2.2446 no .
H(21) H(26) 3.3711 no .
H(22) H(23) 2.2706 no .
H(23) H(24) 2.3046 no .
H(24) H(25) 2.4109 no .
H(25) H(26) 2.2476 no .
H(26) H(31) 2.2825 no .
H(27) H(28) 2.3229 no .
H(28) H(29) 2.3667 no .
H(29) H(30) 2.2916 no .
H(30) H(31) 2.2797 no .
H(35) H(38) 3.5257 no .
H(36) H(38) 2.6311 no .
H(36) H(39) 3.5502 no .
H(36) H(40) 2.6532 no .
H(37) H(38) 3.4876 no .
H(37) H(40) 2.8676 no .
F(1A) H(33) 2.9416 no 2_655
F(1A) H(38) 3.2715 no 1_655
F(2A) H(36) 3.0952 no 1_655
F(2A) H(38) 3.0491 no 1_655
F(3A) H(14) 2.7591 no 4_564
F(3A) H(25) 2.5655 no 1_655
F(3A) H(26) 3.0539 no 1_655
F(3A) H(36) 3.2967 no 1_655
F(3A) H(38) 2.6551 no 1_655
F(4) H(8) 3.3658 no 4_464
F(4) H(35) 2.9112 no 4_564
F(4) H(37) 3.1580 no 4_564
F(5) H(15) 3.5361 no 4_564
F(5) H(16) 3.1435 no 4_564
F(5) H(20) 3.0042 no 4_564
F(5) H(21) 2.6688 no 4_564
F(5) H(35) 2.8285 no 4_564
F(5) H(37) 3.4722 no 4_564
F(7) H(3) 3.2782 no 2_645
F(7) H(6) 3.5504 no 4_564
F(7) H(10) 3.1117 no 4_564
F(7) H(11) 2.8536 no 4_564
F(7) H(15) 2.9010 no 4_564
F(7) H(24) 2.8502 no 1_655
F(8) H(3) 3.0089 no 2_645
F(8) H(23) 3.5481 no 1_655
F(8) H(24) 2.5948 no 1_655
F(9) H(3) 2.9761 no 2_645
F(9) H(5) 2.9134 no 4_564
F(9) H(6) 3.0440 no 4_564
F(9) H(39) 3.4298 no 4_564
F(10) H(30) 2.5943 no 2_545
F(10) H(38) 3.1170 no 2_545
F(10) H(39) 3.3142 no 2_545
F(10) H(40) 3.0083 no 4_564
F(11) H(4) 3.5873 no 2_545
F(11) H(8) 3.2799 no 4_464
F(11) H(9) 3.2164 no 4_464
F(11) H(36) 2.9433 no 4_564
F(11) H(37) 3.0625 no 4_564
F(11) H(40) 2.7898 no 4_564
F(12) H(9) 3.4335 no 4_464
F(12) H(29) 2.9924 no 2_545
F(12) H(30) 2.5806 no 2_545
F(13) H(18) 3.5319 no 3_666
F(13) H(19) 2.7009 no 3_666
F(13) H(28) 2.8345 no 4_565
F(14) H(20) 3.4463 no 1_655
F(14) H(25) 2.6655 no 1_655
F(14) H(35) 2.8005 no 1_655
F(14) H(36) 3.1600 no 1_655
F(15) H(19) 2.7311 no 3_666
F(15) H(20) 2.7878 no 1_655
F(15) H(20) 3.5941 no 3_666
F(16A) H(32) 2.7811 no 2_645
F(17A) H(13) 3.5941 no 3_666
F(18A) H(12) 3.4012 no 3_666
F(16B) H(32) 2.6584 no 2_645
F(17B) H(13) 3.3334 no 3_666
F(17B) H(29) 3.5826 no 2_545
F(1B) H(33) 3.2377 no 2_655
F(1B) H(38) 3.4006 no 1_655
F(2B) H(25) 3.0010 no 1_655
F(2B) H(36) 2.5313 no 1_655
F(2B) H(38) 2.6609 no 1_655
F(3B) H(14) 2.7021 no 4_564
F(3B) H(38) 2.9140 no 1_655
O(3) H(9) 3.3039 no 4_464
O(4) H(15) 3.5432 no 4_564
O(4) H(25) 3.3780 no 1_655
O(5) H(37) 3.1776 no 4_564
O(6) H(15) 3.3715 no 4_564
O(6) H(24) 3.5618 no 1_655
O(7) H(9) 3.4651 no 4_464
O(7) H(37) 2.9840 no 4_564
O(8) H(25) 3.5919 no 1_655
O(10) H(1) 2.3284 no .
O(10) H(6) 2.5747 no .
O(10) H(16) 2.6334 no .
O(10) H(21) 3.3697 no .
O(10) H(26) 2.8104 no .
O(10) H(31) 2.8436 no .
C(5) H(11) 3.5176 no 3_676
C(6) H(39) 3.0589 no .
C(7) H(39) 3.2253 no .
C(8) H(4) 3.3989 no 3_676
C(10) H(36) 3.2946 no 1_655
C(11) H(4) 3.5989 no 3_676
C(11) H(22) 3.5485 no 4_565
C(12) H(4) 2.9694 no 3_676
C(13) H(4) 2.8337 no 3_676
C(22) H(29) 3.0435 no 2_545
C(23) H(28) 3.5726 no 2_545
C(23) H(29) 3.5113 no 2_545
C(23) H(34) 3.0933 no 3_666
C(24) H(34) 3.2489 no 3_666
C(27) H(9) 3.2041 no 4_464
C(27) H(10) 2.9488 no 4_464
C(28) H(10) 2.7597 no 4_464
C(29) H(10) 3.3449 no 4_464
C(30) H(14) 3.2445 no 4_464
C(31) H(14) 3.2084 no 4_464
C(32) H(13) 3.4064 no 4_464
C(33) H(9) 3.4587 no 4_464
C(33) H(13) 3.1517 no 4_464
C(34) H(13) 2.8986 no 4_464
C(34) H(18) 3.5720 no 2_555
C(35) H(13) 2.9229 no 4_464
C(35) H(18) 3.1756 no 2_555
C(36) H(13) 3.1885 no 4_464
C(37) H(13) 3.4223 no 4_464
C(38) H(38) 3.2294 no 1_655
C(39) H(15) 3.3775 no 4_564
C(40) H(15) 3.3735 no 4_564
C(41) H(15) 3.5336 no 4_564
C(42) H(35) 3.3994 no 4_564
C(43) H(3) 3.3381 no 2_645
C(43) H(24) 3.2291 no 1_655
C(44) H(37) 3.5545 no 4_564
C(45) H(37) 3.2086 no 4_564
C(45) H(40) 3.0848 no 4_564
C(46) H(37) 2.9322 no 4_564
C(46) H(40) 3.3500 no 4_564
C(47) H(30) 3.1282 no 2_545
C(47) H(37) 3.5534 no 4_564
C(47) H(40) 3.1804 no 4_564
C(48) H(19) 3.2242 no 3_666
C(53) H(1) 3.4794 no .
C(53) H(6) 3.4180 no .
C(53) H(26) 3.0165 no .
C(53) H(31) 3.2560 no .
C(54) H(8) 3.2749 no 1_455
C(54) H(26) 3.5524 no .
C(55) H(5) 3.5534 no .
C(55) H(31) 3.2015 no .
C(55) H(33) 3.4203 no 4_465
H(1) O(10) 2.3284 no .
H(1) C(53) 3.4794 no .
H(3) F(7) 3.2782 no 2_655
H(3) F(8) 3.0089 no 2_655
H(3) F(9) 2.9761 no 2_655
H(3) C(43) 3.3381 no 2_655
H(3) H(10) 3.5425 no 3_676
H(3) H(11) 3.5014 no 3_676
H(3) H(23) 3.1670 no 2_555
H(4) F(11) 3.5873 no 2_555
H(4) C(8) 3.3989 no 3_676
H(4) C(11) 3.5989 no 3_676
H(4) C(12) 2.9694 no 3_676
H(4) C(13) 2.8337 no 3_676
H(4) H(10) 3.1466 no 3_676
H(4) H(11) 2.8999 no 3_676
H(5) F(9) 2.9134 no 4_465
H(5) C(55) 3.5534 no .
H(5) H(39) 2.5937 no .
H(6) F(7) 3.5504 no 4_465
H(6) F(9) 3.0440 no 4_465
H(6) O(10) 2.5747 no .
H(6) C(53) 3.4180 no .
H(6) H(39) 2.9179 no .
H(8) F(4) 3.3658 no 4_565
H(8) F(11) 3.2799 no 4_565
H(8) C(54) 3.2749 no 1_655
H(8) H(35) 3.4465 no 1_655
H(8) H(36) 2.6409 no 1_655
H(8) H(37) 3.2544 no 1_655
H(9) F(11) 3.2164 no 4_565
H(9) F(12) 3.4335 no 4_565
H(9) O(3) 3.3039 no 4_565
H(9) O(7) 3.4651 no 4_565
H(9) C(27) 3.2041 no 4_565
H(9) C(33) 3.4587 no 4_565
H(9) H(22) 2.8922 no 4_565
H(9) H(27) 3.0580 no 4_565
H(10) F(7) 3.1117 no 4_465
H(10) C(27) 2.9488 no 4_565
H(10) C(28) 2.7597 no 4_565
H(10) C(29) 3.3449 no 4_565
H(10) H(3) 3.5425 no 3_676
H(10) H(4) 3.1466 no 3_676
H(10) H(22) 3.1087 no 4_565
H(10) H(23) 2.7842 no 4_565
H(11) F(7) 2.8536 no 4_465
H(11) C(5) 3.5176 no 3_676
H(11) H(3) 3.5014 no 3_676
H(11) H(4) 2.8999 no 3_676
H(12) F(18A) 3.4012 no 3_666
H(12) H(18) 3.2917 no 3_666
H(13) F(17A) 3.5941 no 3_666
H(13) F(17B) 3.3334 no 3_666
H(13) C(32) 3.4064 no 4_565
H(13) C(33) 3.1517 no 4_565
H(13) C(34) 2.8986 no 4_565
H(13) C(35) 2.9229 no 4_565
H(13) C(36) 3.1885 no 4_565
H(13) C(37) 3.4223 no 4_565
H(13) H(18) 3.4177 no 3_666
H(13) H(28) 3.2806 no 4_565
H(13) H(29) 3.3115 no 4_565
H(14) F(3A) 2.7591 no 4_465
H(14) F(3B) 2.7021 no 4_465
H(14) C(30) 3.2445 no 4_565
H(14) C(31) 3.2084 no 4_565
H(14) H(25) 3.3006 no 4_565
H(14) H(26) 3.2181 no 4_565
H(15) F(5) 3.5361 no 4_465
H(15) F(7) 2.9010 no 4_465
H(15) O(4) 3.5432 no 4_465
H(15) O(6) 3.3715 no 4_465
H(15) C(39) 3.3775 no 4_465
H(15) C(40) 3.3735 no 4_465
H(15) C(41) 3.5336 no 4_465
H(16) F(5) 3.1435 no 4_465
H(16) O(10) 2.6334 no .
H(16) H(35) 3.5857 no .
H(18) F(13) 3.5319 no 3_666
H(18) C(34) 3.5720 no 2_545
H(18) C(35) 3.1756 no 2_545
H(18) H(12) 3.2917 no 3_666
H(18) H(13) 3.4177 no 3_666
H(18) H(28) 3.3156 no 2_545
H(18) H(29) 2.5711 no 2_545
H(19) F(13) 2.7009 no 3_666
H(19) F(15) 2.7311 no 3_666
H(19) C(48) 3.2242 no 3_666
H(19) H(28) 2.8598 no 2_545
H(19) H(29) 3.3780 no 2_545
H(19) H(34) 3.0929 no 3_666
H(20) F(5) 3.0042 no 4_465
H(20) F(14) 3.4463 no 1_455
H(20) F(15) 2.7878 no 1_455
H(20) F(15) 3.5941 no 3_666
H(20) H(34) 3.3443 no 3_666
H(21) F(5) 2.6688 no 4_465
H(21) O(10) 3.3697 no .
H(21) H(35) 3.1237 no .
H(22) C(11) 3.5485 no 4_464
H(22) H(9) 2.8922 no 4_464
H(22) H(10) 3.1087 no 4_464
H(23) F(8) 3.5481 no 1_455
H(23) H(3) 3.1670 no 2_545
H(23) H(10) 2.7842 no 4_464
H(23) H(29) 2.9753 no 2_545
H(24) F(7) 2.8502 no 1_455
H(24) F(8) 2.5948 no 1_455
H(24) O(6) 3.5618 no 1_455
H(24) C(43) 3.2291 no 1_455
H(25) F(3A) 2.5655 no 1_455
H(25) F(14) 2.6655 no 1_455
H(25) F(2B) 3.0010 no 1_455
H(25) O(4) 3.3780 no 1_455
H(25) O(8) 3.5919 no 1_455
H(25) H(14) 3.3006 no 4_464
H(25) H(35) 3.3014 no .
H(25) H(36) 3.5093 no .
H(26) F(3A) 3.0539 no 1_455
H(26) O(10) 2.8104 no .
H(26) C(53) 3.0165 no .
H(26) C(54) 3.5524 no .
H(26) H(14) 3.2181 no 4_464
H(26) H(35) 3.2638 no .
H(26) H(38) 3.3258 no .
H(27) H(9) 3.0580 no 4_464
H(28) F(13) 2.8345 no 4_464
H(28) C(23) 3.5726 no 2_555
H(28) H(13) 3.2806 no 4_464
H(28) H(18) 3.3156 no 2_555
H(28) H(19) 2.8598 no 2_555
H(29) F(12) 2.9924 no 2_555
H(29) F(17B) 3.5826 no 2_555
H(29) C(22) 3.0435 no 2_555
H(29) C(23) 3.5113 no 2_555
H(29) H(13) 3.3115 no 4_464
H(29) H(18) 2.5711 no 2_555
H(29) H(19) 3.3780 no 2_555
H(29) H(23) 2.9753 no 2_555
H(30) F(10) 2.5943 no 2_555
H(30) F(12) 2.5806 no 2_555
H(30) C(47) 3.1282 no 2_555
H(30) H(38) 3.5680 no .
H(30) H(39) 3.3666 no .
H(31) O(10) 2.8436 no .
H(31) C(53) 3.2560 no .
H(31) C(55) 3.2015 no .
H(31) H(38) 3.0655 no .
H(31) H(39) 2.8436 no .
H(32) F(16A) 2.7811 no 2_655
H(32) F(16B) 2.6584 no 2_655
H(33) F(1A) 2.9416 no 2_645
H(33) F(1B) 3.2377 no 2_645
H(33) C(55) 3.4203 no 4_564
H(33) H(39) 3.4815 no 4_564
H(33) H(40) 2.7184 no 4_564
H(34) C(23) 3.0933 no 3_666
H(34) C(24) 3.2489 no 3_666
H(34) H(19) 3.0929 no 3_666
H(34) H(20) 3.3443 no 3_666
H(35) F(4) 2.9112 no 4_465
H(35) F(5) 2.8285 no 4_465
H(35) F(14) 2.8005 no 1_455
H(35) C(42) 3.3994 no 4_465
H(35) H(8) 3.4465 no 1_455
H(35) H(16) 3.5857 no .
H(35) H(21) 3.1237 no .
H(35) H(25) 3.3014 no .
H(35) H(26) 3.2638 no .
H(36) F(2A) 3.0952 no 1_455
H(36) F(3A) 3.2967 no 1_455
H(36) F(11) 2.9433 no 4_465
H(36) F(14) 3.1600 no 1_455
H(36) F(2B) 2.5313 no 1_455
H(36) C(10) 3.2946 no 1_455
H(36) H(8) 2.6409 no 1_455
H(36) H(25) 3.5093 no .
H(37) F(4) 3.1580 no 4_465
H(37) F(5) 3.4722 no 4_465
H(37) F(11) 3.0625 no 4_465
H(37) O(5) 3.1776 no 4_465
H(37) O(7) 2.9840 no 4_465
H(37) C(44) 3.5545 no 4_465
H(37) C(45) 3.2086 no 4_465
H(37) C(46) 2.9322 no 4_465
H(37) C(47) 3.5534 no 4_465
H(37) H(8) 3.2544 no 1_455
H(38) F(1A) 3.2715 no 1_455
H(38) F(2A) 3.0491 no 1_455
H(38) F(3A) 2.6551 no 1_455
H(38) F(10) 3.1170 no 2_555
H(38) F(1B) 3.4006 no 1_455
H(38) F(2B) 2.6609 no 1_455
H(38) F(3B) 2.9140 no 1_455
H(38) C(38) 3.2294 no 1_455
H(38) H(26) 3.3258 no .
H(38) H(30) 3.5680 no .
H(38) H(31) 3.0655 no .
H(39) F(9) 3.4298 no 4_465
H(39) F(10) 3.3142 no 2_555
H(39) C(6) 3.0589 no .
H(39) C(7) 3.2253 no .
H(39) H(5) 2.5937 no .
H(39) H(6) 2.9179 no .
H(39) H(30) 3.3666 no .
H(39) H(31) 2.8436 no .
H(39) H(33) 3.4815 no 4_465
H(40) F(10) 3.0083 no 4_465
H(40) F(11) 2.7898 no 4_465
H(40) C(45) 3.0848 no 4_465
H(40) C(46) 3.3500 no 4_465
H(40) C(47) 3.1804 no 4_465
H(40) H(33) 2.7184 no 4_465

loop_
_geom_torsion_atom_site_label_1
_geom_torsion_atom_site_label_2
_geom_torsion_atom_site_label_3
_geom_torsion_atom_site_label_4
_geom_torsion
_geom_torsion_publ_flag
O(1) Eu(1) O(2) P(2) 57.45(10) no
O(2) Eu(1) O(1) P(1) -12.83(10) no
O(1) Eu(1) O(3) P(3) -21.79(11) no
O(3) Eu(1) O(1) P(1) 64.37(11) no
O(1) Eu(1) O(4) C(39) -57.08(12) no
O(4) Eu(1) O(1) P(1) -135.37(12) no
O(1) Eu(1) O(5) C(41) 51.30(13) no
O(5) Eu(1) O(1) P(1) 150.98(12) no
O(1) Eu(1) O(6) C(44) -152.94(10) no
O(6) Eu(1) O(1) P(1) -156.39(9) no
O(1) Eu(1) O(7) C(46) 172.10(10) no
O(7) Eu(1) O(1) P(1) 97.19(11) no
O(1) Eu(1) O(8) C(49) 143.97(14) no
O(8) Eu(1) O(1) P(1) -76.71(11) no
O(1) Eu(1) O(9) C(51) -85.21(16) no
O(9) Eu(1) O(1) P(1) -7.13(16) no
O(2) Eu(1) O(3) P(3) 55.10(11) no
O(3) Eu(1) O(2) P(2) -17.34(10) no
O(2) Eu(1) O(4) C(39) -116.23(12) no
O(4) Eu(1) O(2) P(2) 113.40(10) no
O(2) Eu(1) O(5) C(41) 79.12(16) no
O(5) Eu(1) O(2) P(2) 28.98(15) no
O(2) Eu(1) O(6) C(44) 81.92(13) no
O(6) Eu(1) O(2) P(2) -155.67(9) no
O(2) Eu(1) O(7) C(46) -99.80(13) no
O(7) Eu(1) O(2) P(2) -68.00(11) no
O(2) Eu(1) O(8) C(49) 77.15(14) no
O(8) Eu(1) O(2) P(2) 165.30(12) no
O(2) Eu(1) O(9) C(51) -79.46(14) no
O(9) Eu(1) O(2) P(2) -118.91(11) no
O(3) Eu(1) O(4) C(39) -30.99(16) no
O(4) Eu(1) O(3) P(3) -47.16(15) no
O(3) Eu(1) O(5) C(41) 123.23(14) no
O(5) Eu(1) O(3) P(3) -100.37(12) no
O(3) Eu(1) O(6) C(44) -33.93(16) no
O(6) Eu(1) O(3) P(3) -165.65(10) no
O(3) Eu(1) O(7) C(46) -153.78(14) no
O(7) Eu(1) O(3) P(3) -174.31(13) no
O(3) Eu(1) O(8) C(49) 73.13(16) no
O(8) Eu(1) O(3) P(3) 59.02(15) no
O(3) Eu(1) O(9) C(51) -149.18(14) no
O(9) Eu(1) O(3) P(3) 123.21(12) no
O(4) Eu(1) O(5) C(41) -18.58(12) no
O(5) Eu(1) O(4) C(39) 26.68(12) no
O(4) Eu(1) O(6) C(44) -172.83(13) no
O(6) Eu(1) O(4) C(39) 109.30(13) no
O(4) Eu(1) O(7) C(46) 78.41(13) no
O(7) Eu(1) O(4) C(39) 65.47(15) no
O(4) Eu(1) O(8) C(49) -156.63(16) no
O(8) Eu(1) O(4) C(39) -169.63(14) no
O(4) Eu(1) O(9) C(51) 21.56(17) no
O(9) Eu(1) O(4) C(39) 161.78(11) no
O(5) Eu(1) O(6) C(44) -100.78(13) no
O(6) Eu(1) O(5) C(41) -97.59(14) no
O(5) Eu(1) O(7) C(46) 116.57(13) no
O(7) Eu(1) O(5) C(41) -169.83(15) no
O(5) Eu(1) O(8) C(49) -135.44(13) no
O(8) Eu(1) O(5) C(41) -39.14(16) no
O(5) Eu(1) O(9) C(51) 126.67(13) no
O(9) Eu(1) O(5) C(41) -147.78(11) no
O(6) Eu(1) O(7) C(46) 32.71(12) no
O(7) Eu(1) O(6) C(44) -25.52(12) no
O(6) Eu(1) O(8) C(49) -76.19(14) no
O(8) Eu(1) O(6) C(44) 119.04(13) no
O(6) Eu(1) O(9) C(51) 74.93(14) no
O(9) Eu(1) O(6) C(44) 45.81(12) no
O(7) Eu(1) O(8) C(49) -29.72(18) no
O(8) Eu(1) O(7) C(46) -15.92(16) no
O(7) Eu(1) O(9) C(51) 149.49(16) no
O(9) Eu(1) O(7) C(46) -47.19(12) no
O(8) Eu(1) O(9) C(51) -6.07(13) no
O(9) Eu(1) O(8) C(49) 0.82(13) no
O(1) P(1) C(1) P(2) 77.73(10) no
O(1) P(1) C(1) P(3) -37.48(11) no
C(1) P(1) O(1) Eu(1) -38.98(13) no
O(1) P(1) C(2) C(3) -12.91(16) no
O(1) P(1) C(2) C(7) 169.16(13) no
C(2) P(1) O(1) Eu(1) -157.95(10) no
O(1) P(1) C(8) C(9) -6.18(16) no
O(1) P(1) C(8) C(13) 172.45(12) no
C(8) P(1) O(1) Eu(1) 82.74(12) no
C(1) P(1) C(2) C(3) -131.74(13) no
C(1) P(1) C(2) C(7) 50.33(16) no
C(2) P(1) C(1) P(2) -160.71(9) no
C(2) P(1) C(1) P(3) 84.09(11) no
C(1) P(1) C(8) C(9) 113.89(13) no
C(1) P(1) C(8) C(13) -67.48(15) no
C(8) P(1) C(1) P(2) -44.47(12) no
C(8) P(1) C(1) P(3) -159.67(9) no
C(2) P(1) C(8) C(9) -128.86(13) no
C(2) P(1) C(8) C(13) 49.77(16) no
C(8) P(1) C(2) C(3) 109.29(14) no
C(8) P(1) C(2) C(7) -68.63(17) no
O(2) P(2) C(1) P(1) -43.61(11) no
O(2) P(2) C(1) P(3) 70.90(11) no
C(1) P(2) O(2) Eu(1) -30.91(13) no
O(2) P(2) C(14) C(15) -19.43(16) no
O(2) P(2) C(14) C(19) 165.07(12) no
C(14) P(2) O(2) Eu(1) -150.40(10) no
O(2) P(2) C(20) C(21) 7.59(15) no
O(2) P(2) C(20) C(25) -177.63(11) no
C(20) P(2) O(2) Eu(1) 91.20(12) no
C(1) P(2) C(14) C(15) -138.51(12) no
C(1) P(2) C(14) C(19) 46.00(16) no
C(14) P(2) C(1) P(1) 79.79(11) no
C(14) P(2) C(1) P(3) -165.69(10) no
C(1) P(2) C(20) C(21) 127.53(12) no
C(1) P(2) C(20) C(25) -57.69(15) no
C(20) P(2) C(1) P(1) -166.54(9) no
C(20) P(2) C(1) P(3) -52.03(12) no
C(14) P(2) C(20) C(21) -116.50(13) no
C(14) P(2) C(20) C(25) 58.28(15) no
C(20) P(2) C(14) C(15) 103.44(14) no
C(20) P(2) C(14) C(19) -72.06(15) no
O(3) P(3) C(1) P(1) 67.95(11) no
O(3) P(3) C(1) P(2) -45.87(12) no
C(1) P(3) O(3) Eu(1) -28.49(14) no
O(3) P(3) C(26) C(27) 1.20(16) no
O(3) P(3) C(26) C(31) -175.89(13) no
C(26) P(3) O(3) Eu(1) -149.81(11) no
O(3) P(3) C(32) C(33) 7.05(16) no
O(3) P(3) C(32) C(37) -174.49(12) no
C(32) P(3) O(3) Eu(1) 91.32(13) no
C(1) P(3) C(26) C(27) -119.07(13) no
C(1) P(3) C(26) C(31) 63.84(17) no
C(26) P(3) C(1) P(1) -170.87(9) no
C(26) P(3) C(1) P(2) 75.31(12) no
C(1) P(3) C(32) C(33) 127.29(13) no
C(1) P(3) C(32) C(37) -54.25(16) no
C(32) P(3) C(1) P(1) -54.83(12) no
C(32) P(3) C(1) P(2) -168.65(10) no
C(26) P(3) C(32) C(33) -114.03(14) no
C(26) P(3) C(32) C(37) 64.43(15) no
C(32) P(3) C(26) C(27) 123.91(13) no
C(32) P(3) C(26) C(31) -53.18(17) no
Eu(1) O(4) C(39) C(38) 155.46(10) no
Eu(1) O(4) C(39) C(40) -25.1(3) no
Eu(1) O(5) C(41) C(40) 7.6(4) no
Eu(1) O(5) C(41) C(42) -174.51(10) no
Eu(1) O(6) C(44) C(43) -163.53(10) no
Eu(1) O(6) C(44) C(45) 14.9(3) no
Eu(1) O(7) C(46) C(45) -30.3(3) no
Eu(1) O(7) C(46) C(47) 152.21(10) no
Eu(1) O(8) C(49) C(48) -171.41(10) no
Eu(1) O(8) C(49) C(50) 4.5(4) no
Eu(1) O(9) C(51) C(50) 6.4(4) no
Eu(1) O(9) C(51) C(52) -175.62(10) no
P(1) C(2) C(3) C(4) -178.34(13) no
P(1) C(2) C(7) C(6) 177.57(13) no
C(3) C(2) C(7) C(6) -0.3(3) no
C(7) C(2) C(3) C(4) -0.4(3) no
C(2) C(3) C(4) C(5) 0.5(4) no
C(3) C(4) C(5) C(6) 0.1(4) no
C(4) C(5) C(6) C(7) -0.8(4) no
C(5) C(6) C(7) C(2) 0.9(4) no
P(1) C(8) C(9) C(10) 177.86(13) no
P(1) C(8) C(13) C(12) -178.77(12) no
C(9) C(8) C(13) C(12) -0.2(3) no
C(13) C(8) C(9) C(10) -0.8(3) no
C(8) C(9) C(10) C(11) 0.9(4) no
C(9) C(10) C(11) C(12) 0.1(4) no
C(10) C(11) C(12) C(13) -1.0(4) no
C(11) C(12) C(13) C(8) 1.1(4) no
P(2) C(14) C(15) C(16) -175.95(13) no
P(2) C(14) C(19) C(18) 175.69(13) no
C(15) C(14) C(19) C(18) 0.3(3) no
C(19) C(14) C(15) C(16) -0.4(3) no
C(14) C(15) C(16) C(17) 0.4(4) no
C(15) C(16) C(17) C(18) -0.4(4) no
C(16) C(17) C(18) C(19) 0.3(5) no
C(17) C(18) C(19) C(14) -0.3(4) no
P(2) C(20) C(21) C(22) 174.95(13) no
P(2) C(20) C(25) C(24) -176.00(12) no
C(21) C(20) C(25) C(24) -1.4(3) no
C(25) C(20) C(21) C(22) 0.0(3) no
C(20) C(21) C(22) C(23) 1.4(4) no
C(21) C(22) C(23) C(24) -1.6(4) no
C(22) C(23) C(24) C(25) 0.2(4) no
C(23) C(24) C(25) C(20) 1.2(3) no
P(3) C(26) C(27) C(28) -178.40(13) no
P(3) C(26) C(31) C(30) 177.74(15) no
C(27) C(26) C(31) C(30) 0.7(4) no
C(31) C(26) C(27) C(28) -1.2(3) no
C(26) C(27) C(28) C(29) 0.8(4) no
C(27) C(28) C(29) C(30) 0.1(5) no
C(28) C(29) C(30) C(31) -0.6(5) no
C(29) C(30) C(31) C(26) 0.2(5) no
P(3) C(32) C(33) C(34) 179.03(13) no
P(3) C(32) C(37) C(36) -178.56(13) no
C(33) C(32) C(37) C(36) -0.1(3) no
C(37) C(32) C(33) C(34) 0.5(3) no
C(32) C(33) C(34) C(35) -0.3(4) no
C(33) C(34) C(35) C(36) -0.4(4) no
C(34) C(35) C(36) C(37) 0.8(4) no
C(35) C(36) C(37) C(32) -0.5(4) no
F(1A) C(38) C(39) O(4) 175.4(4) no
F(1A) C(38) C(39) C(40) -4.1(5) no
F(2A) C(38) C(39) O(4) -61.2(5) no
F(2A) C(38) C(39) C(40) 119.3(4) no
F(3A) C(38) C(39) O(4) 56.8(4) no
F(3A) C(38) C(39) C(40) -122.7(4) no
F(1B) C(38) C(39) O(4) -124.8(9) no
F(1B) C(38) C(39) C(40) 55.7(9) no
F(2B) C(38) C(39) O(4) -8.0(7) no
F(2B) C(38) C(39) C(40) 172.5(7) no
F(3B) C(38) C(39) O(4) 114.6(9) no
F(3B) C(38) C(39) C(40) -64.9(9) no
O(4) C(39) C(40) C(41) 0.2(4) no
C(38) C(39) C(40) C(41) 179.65(19) no
C(39) C(40) C(41) O(5) 9.2(4) no
C(39) C(40) C(41) C(42) -168.71(18) no
O(5) C(41) C(42) F(4) 20.6(3) no
O(5) C(41) C(42) F(5) -97.8(3) no
O(5) C(41) C(42) F(6) 141.97(19) no
C(40) C(41) C(42) F(4) -161.2(2) no
C(40) C(41) C(42) F(5) 80.3(3) no
C(40) C(41) C(42) F(6) -39.9(3) no
F(7) C(43) C(44) O(6) -39.0(3) no
F(7) C(43) C(44) C(45) 142.4(2) no
F(8) C(43) C(44) O(6) 78.2(3) no
F(8) C(43) C(44) C(45) -100.4(3) no
F(9) C(43) C(44) O(6) -161.9(2) no
F(9) C(43) C(44) C(45) 19.4(3) no
O(6) C(44) C(45) C(46) 6.4(4) no
C(43) C(44) C(45) C(46) -175.13(18) no
C(44) C(45) C(46) O(7) 1.6(4) no
C(44) C(45) C(46) C(47) 178.96(17) no
O(7) C(46) C(47) F(10) -166.09(18) no
O(7) C(46) C(47) F(11) 74.2(3) no
O(7) C(46) C(47) F(12) -44.3(3) no
C(45) C(46) C(47) F(10) 16.2(3) no
C(45) C(46) C(47) F(11) -103.6(3) no
C(45) C(46) C(47) F(12) 138.0(2) no
F(13) C(48) C(49) O(8) 91.5(3) no
F(13) C(48) C(49) C(50) -84.9(3) no
F(14) C(48) C(49) O(8) -27.7(3) no
F(14) C(48) C(49) C(50) 155.94(19) no
F(15) C(48) C(49) O(8) -149.7(2) no
F(15) C(48) C(49) C(50) 33.9(3) no
O(8) C(49) C(50) C(51) -6.5(4) no
C(48) C(49) C(50) C(51) 169.2(2) no
C(49) C(50) C(51) O(9) 1.1(4) no
C(49) C(50) C(51) C(52) -176.9(2) no
O(9) C(51) C(52) F(16A) 145.2(2) no
O(9) C(51) C(52) F(17A) 16.0(4) no
O(9) C(51) C(52) F(18A) -100.2(3) no
O(9) C(51) C(52) F(16B) 85.7(3) no
O(9) C(51) C(52) F(17B) -26.4(3) no
O(9) C(51) C(52) F(18B) -159.1(2) no
C(50) C(51) C(52) F(16A) -36.6(4) no
C(50) C(51) C(52) F(17A) -165.8(3) no
C(50) C(51) C(52) F(18A) 78.0(3) no
C(50) C(51) C(52) F(16B) -96.0(3) no
C(50) C(51) C(52) F(17B) 151.9(3) no
C(50) C(51) C(52) F(18B) 19.1(4) no
